data_4107910
loop_
_publ_author_name
'Christophe Tenailleau'
'Mathieu Allix'
'John B. Claridge'
'Maryvonne Hervieu'
'Michael F. Thomas'
'James P. Hirst'
'Matthew J. Rosseinsky'

_publ_section_title
;
 Modular Construction of Oxide Structures-Compositional Control of
 Transition Metal Coordination Environments
;
_journal_name_full 'Journal of the American Chemical Society'
_journal_page_first 7570
_journal_page_last 7583
_journal_paper_doi 10.1021/ja077762f
_journal_volume 130
_journal_year 2008
_chemical_formula_sum 'Ba0.41 Ca0.39 Fe1.25 Nd0.45 O3.25'
_chemical_formula_weight 258.71
_space_group_IT_number 74
_symmetry_cell_setting orthorhombic
_symmetry_space_group_name_Hall '-I 2b 2'
_symmetry_space_group_name_H-M 'I m m a'
_audit_author_name me
_audit_creation_date 2006-11-16T15:47
_audit_creation_method 'from EXP file using GSAS2CIF'
_audit_update_record ' 2006-11-16T15:47  Initial CIF as created by GSAS2CIF'
_cell_angle_alpha 90.0
_cell_angle_beta 90.0
_cell_angle_gamma 90.0
_cell_formula_units_Z 16
_cell_length_a 5.56053(6)
_cell_length_b 38.7107(4)
_cell_length_c 5.58133(6)
_cell_volume 1201.39(2)
_computing_structure_refinement GSAS
_diffrn_radiation_polarisn_ratio 1.0
_diffrn_radiation_probe x-ray
_diffrn_radiation_wavelength 0.6
_exptl_absorpt_correction_T_max 1.00127
_exptl_absorpt_correction_T_min 1.00127
_exptl_absorpt_process_details
;   GSAS Absorption/surface roughness correction: function number 0
 Debye-Scherrer absorption correction
Term (= MU.r/wave) =    -0.12548E-02
Correction is refined.
;
_pd_block_id 2006-11-16T15:47|IMMA_T_phase1|me||
_pd_calc_method 'Rietveld Refinement'
_pd_meas_2theta_range_inc 0.005
_pd_meas_2theta_range_max 59.995
_pd_meas_2theta_range_min 1.0
_pd_phase_name 'Imma : rt2a x 10a x rt2abig and Pmma : rt2a*3a*rt2abig'
_pd_proc_2theta_range_inc 0.005
_pd_proc_2theta_range_max 59.98237
_pd_proc_2theta_range_min 0.98737
_pd_proc_info_datetime 2006-11-16T15:47:10
_pd_proc_ls_background_function
;   GSAS Background function number 1 with 16 terms.
 Shifted Chebyshev function of 1st kind
      1:    813.343     2:   -359.162     3:    8.29660     4:    15.2600    
      5:    63.0524     6:   -108.512     7:    124.022     8:   -159.138    
      9:    138.838    10:   -58.2924    11:   -13.5161    12:    22.1755    
     13:    9.87207    14:   -43.8258    15:    38.2455    16:   -14.1266    
;
_pd_proc_ls_prof_R_factor 0.0682
_pd_proc_ls_prof_wR_expected 0.0484
_pd_proc_ls_prof_wR_factor 0.0810
_refine_ls_goodness_of_fit_all 2.63
_refine_ls_matrix_type full
_refine_ls_number_parameters 101
_refine_ls_number_restraints 6
_refine_ls_R_Fsqd_factor 0.05181
_refine_ls_shift/su_max 0.04
_refine_ls_shift/su_mean 0.00
_reflns_d_resolution_high 0.551
_reflns_d_resolution_low 19.355
_reflns_limit_h_max 10
_reflns_limit_h_min 0
_reflns_limit_k_max 63
_reflns_limit_k_min -64
_reflns_limit_l_max 10
_reflns_limit_l_min 0
_reflns_number_total 5672
_cod_data_source_file ja077762f-file006.cif
_cod_data_source_block IMMA_T_publ
_cod_original_cell_volume 1201.394(25)
_cod_database_code 4107910
_cod_database_fobs_code 4107910
_gsas_exptl_extinct_corr_t_min 1.00000
_gsas_exptl_extinct_corr_t_max 1.00000

loop_
_symmetry_equiv_pos_site_id
_symmetry_equiv_pos_as_xyz
1 +x,+y,+z
2 -x,+y,+z
3 +x,-y+1/2,+z
4 -x,-y+1/2,+z
-1 -x,-y,-z
-2 +x,-y,-z
-3 -x,+y+1/2,-z
-4 +x,+y+1/2,-z
101 +x+1/2,+y+1/2,+z+1/2
102 -x+1/2,+y+1/2,+z+1/2
103 +x+1/2,-y,+z+1/2
104 -x+1/2,-y,+z+1/2
-101 -x+1/2,-y+1/2,-z+1/2
-102 +x+1/2,-y+1/2,-z+1/2
-103 -x+1/2,+y,-z+1/2
-104 +x+1/2,+y,-z+1/2

loop_
_atom_site_type_symbol
_atom_site_label
_atom_site_fract_x
_atom_site_fract_y
_atom_site_fract_z
_atom_site_occupancy
_atom_site_thermal_displace_type
_atom_site_U_iso_or_equiv
_atom_site_symmetry_multiplicity
Fe Fe1 0.0 0.04965(4) 0.5098(4) 1.0 Uiso 0.00326(20) 8
O O1 0.25 0.04294(9) 0.25 1.0 Uiso 0.0136(7) 8
O O3 0.25 0.96249(8) 0.25 1.0 Uiso 0.0045(5) 8
Ba Ba2 0.0 0.59926(5) -0.0083(6) 0.4063 Uiso 0.01345(30) 8
Ba Ba3 0.0 0.69342(4) -0.0184(5) 0.4053 Uiso 0.00698(33) 8
Fe Fe2 0.0 0.15190(5) 0.4999(4) 1.0 Uiso 0.00205(18) 8
Fe Fe3 0.0434(9) 0.25 0.5722(7) 0.5 Uiso 0.0129(9) 8
O O4 0.25 0.15273(8) 0.25 1.0 Uiso 0.0015(4) 8
O O5 0.25 0.65751(9) 0.25 1.0 Uiso 0.0102(6) 8
O O7 0.0915(17) 0.25 0.9205(16) 0.5 Uiso 0.0097(13) 8
O O8 0.0 0.10008(10) 0.5251(7) 1.0 Uiso 0.0118(6) 8
O O9 0.0 0.20575(15) 0.4329(14) 1.0 Uiso 0.0504(20) 8
Nd Nd1 0.0 0.0 0.0 0.7435 Uiso 0.00335(34) 4
Ca Ca1 0.0 0.0 0.0 0.2565 Uiso 0.00335(34) 4
Nd Nd2 0.0 0.59926(5) -0.0083(6) 0.37 Uiso 0.01345(30) 8
Ca Ca2 0.0 0.59926(5) -0.0083(6) 0.2236 Uiso 0.01345(30) 8
Nd Nd3 0.0 0.69342(4) -0.0184(5) 0.1674 Uiso 0.00698(33) 8
Ca Ca3 0.0 0.69342(4) -0.0184(5) 0.4272 Uiso 0.00698(33) 8

loop_
_atom_type_symbol
_atom_type_scat_dispersion_real
_atom_type_scat_dispersion_imag
_atom_type_scat_Cromer_Mann_a1
_atom_type_scat_Cromer_Mann_a2
_atom_type_scat_Cromer_Mann_a3
_atom_type_scat_Cromer_Mann_a4
_atom_type_scat_Cromer_Mann_b1
_atom_type_scat_Cromer_Mann_b2
_atom_type_scat_Cromer_Mann_b3
_atom_type_scat_Cromer_Mann_b4
_atom_type_scat_Cromer_Mann_c
_atom_type_scat_source
_atom_type_number_in_cell
Ba -1.330 8.460 20.3361 3.21600 19.2970 0.27560 10.8880 20.2073 2.69590 167.202 2.77310 International_Tables_Vol_C 6.493
Fe -1.179 3.204 11.7695 4.76110 7.35730 0.30720 3.52220 15.3535 2.30450 76.8805 1.03690 International_Tables_Vol_C 20.0
O 0.047 0.032 3.04850 13.2771 2.28680 5.70110 1.54630 0.32390 0.86700 32.9089 0.25080 International_Tables_Vol_C 52.0
Nd -3.430 10.930 22.6845 2.66248 19.6847 0.21063 12.7740 15.8850 2.85137 137.903 1.98486 International_Tables_Vol_C 7.273
Ca 0.000 0.000 8.62660 10.4421 7.38730 0.65990 1.58990 85.7484 1.02110 178.437 1.37510 International_Tables_Vol_C 6.232

loop_
_geom_angle_atom_site_label_1
_geom_angle_atom_site_label_2
_geom_angle_atom_site_label_3
_geom_angle
_geom_angle_site_symmetry_1
_geom_angle_site_symmetry_3
_geom_angle_publ_flag
O1 Fe1 O1 86.67(9) 1_555 2_555 n
O1 Fe1 O3 158.83(16) 1_555 -1_566 n
O1 Fe1 O3 88.424(32) 1_555 -2_566 n
O1 Fe1 Ba2 58.82(10) 1_555 -3_444 n
O1 Fe1 Ba2 131.46(8) 1_555 -3_445 n
O1 Fe1 Ba2 128.02(12) 1_555 101_445 n
O1 Fe1 Ba2 59.13(10) 1_555 101_545 n
O1 Fe1 O8 99.17(15) 1_555 1_555 n
O1 Fe1 O3 88.424(32) 2_555 -1_566 n
O1 Fe1 O3 158.83(16) 2_555 -2_566 n
O1 Fe1 Ba2 58.82(10) 2_555 -3_444 n
O1 Fe1 Ba2 131.46(8) 2_555 -3_445 n
O1 Fe1 Ba2 59.13(10) 2_555 101_445 n
O1 Fe1 Ba2 128.02(12) 2_555 101_545 n
O1 Fe1 O8 99.17(15) 2_555 1_555 n
O3 Fe1 O3 88.76(10) -1_566 -2_566 n
O3 Fe1 Ba2 133.63(7) -1_566 -3_444 n
O3 Fe1 Ba2 65.12(10) -1_566 -3_445 n
O3 Fe1 Ba2 65.12(9) -1_566 101_445 n
O3 Fe1 Ba2 136.87(12) -1_566 101_545 n
O3 Fe1 O8 101.95(14) -1_566 1_555 n
O3 Fe1 Ba2 133.63(7) -2_566 -3_444 n
O3 Fe1 Ba2 65.12(10) -2_566 -3_445 n
O3 Fe1 Ba2 136.87(12) -2_566 101_445 n
O3 Fe1 Ba2 65.12(9) -2_566 101_545 n
O3 Fe1 O8 101.95(14) -2_566 1_555 n
Ba2 Fe1 Ba2 110.94(7) -3_444 -3_445 n
Ba2 Fe1 Ba2 69.75(8) -3_444 101_445 n
Ba2 Fe1 Ba2 69.75(8) -3_444 101_545 n
Ba2 Fe1 O8 58.04(12) -3_555 1_555 n
Ba2 Fe1 Ba2 72.67(8) -3_445 101_445 n
Ba2 Fe1 Ba2 72.67(8) -3_445 101_545 n
Ba2 Fe1 O8 52.90(12) -3_556 1_555 n
Ba2 Fe1 Ba2 110.67(7) 101_445 101_545 n
Ba2 Fe1 O8 55.516(35) 101_445 1_555 n
Ba2 Fe1 O8 55.516(35) 101_545 1_555 n
Fe1 O1 Fe1 165.25(24) 1_555 -103_545 n
Fe1 O1 Ba2 84.72(11) 1_555 -3_444 n
Fe1 O1 Ba2 84.27(11) 1_555 101_545 n
Fe1 O1 Nd1 95.75(8) 1_555 1_555 n
Fe1 O1 Nd1 93.75(8) 1_555 103_545 n
Fe1 O1 Ca1 95.75(8) 1_555 1_555 n
Fe1 O1 Ca1 93.75(8) 1_555 103_545 n
Fe1 O1 Ba2 84.27(11) -103_444 -3_444 n
Fe1 O1 Ba2 84.72(11) -103_444 101_545 n
Fe1 O1 Nd1 93.75(8) -103_555 1_555 n
Fe1 O1 Nd1 95.75(8) -103_555 103_545 n
Fe1 O1 Ca1 93.75(8) -103_555 1_555 n
Fe1 O1 Ca1 95.75(8) -103_555 103_545 n
Ba2 O1 Ba2 83.24(13) -3_444 101_545 n
Ba2 O1 Nd1 88.55(5) -3_555 1_555 n
Ba2 O1 Nd1 171.75(12) -3_555 103_545 n
Ba2 O1 Ca1 88.55(5) -3_555 1_555 n
Ba2 O1 Ca1 171.75(12) -3_555 103_545 n
Ba2 O1 Nd1 171.75(12) 101_545 1_555 n
Ba2 O1 Nd1 88.55(5) 101_545 103_545 n
Ba2 O1 Ca1 171.75(12) 101_545 1_555 n
Ba2 O1 Ca1 88.55(5) 101_545 103_545 n
Nd1 O1 Nd1 99.68(12) 1_555 103_545 n
Nd1 O1 Ca1 0.0 1_555 1_555 n
Nd1 O1 Ca1 99.68(12) 1_555 103_545 n
Nd1 O1 Ca1 99.68(12) 103_545 1_555 n
Nd1 O1 Ca1 0.0 103_545 103_545 n
Ca1 O1 Ca1 99.68(12) 1_555 103_545 n
Fe1 O3 Fe1 152.63(21) -1_566 103_544 n
Fe1 O3 Ba2 79.56(11) -1_566 3_565 n
Fe1 O3 Ba2 79.55(10) -1_566 -101_454 n
Fe1 O3 Nd1 97.33(6) -1_566 1_565 n
Fe1 O3 Nd1 98.81(7) -1_566 103_555 n
Fe1 O3 Ca1 97.33(6) -1_566 1_565 n
Fe1 O3 Ca1 98.81(7) -1_566 103_555 n
Fe1 O3 Ba2 79.55(10) 103_443 3_565 n
Fe1 O3 Ba2 79.56(11) 103_443 -101_454 n
Fe1 O3 Nd1 98.81(7) 103_554 1_565 n
Fe1 O3 Nd1 97.33(6) 103_554 103_555 n
Fe1 O3 Ca1 98.81(7) 103_554 1_565 n
Fe1 O3 Ca1 97.33(6) 103_554 103_555 n
Ba2 O3 Ba2 79.92(11) 3_565 -101_454 n
Ba2 O3 Nd1 86.44(5) 3_565 1_565 n
Ba2 O3 Nd1 166.34(11) 3_565 103_555 n
Ba2 O3 Ca1 86.44(5) 3_565 1_565 n
Ba2 O3 Ca1 166.34(11) 3_565 103_555 n
Ba2 O3 Nd1 166.34(11) -101_565 1_565 n
Ba2 O3 Nd1 86.44(5) -101_565 103_555 n
Ba2 O3 Ca1 166.34(11) -101_565 1_565 n
Ba2 O3 Ca1 86.44(5) -101_565 103_555 n
Nd1 O3 Nd1 107.21(12) 1_565 103_555 n
Nd1 O3 Ca1 0.0 1_565 1_565 n
Nd1 O3 Ca1 107.21(12) 1_565 103_555 n
Nd1 O3 Ca1 107.21(12) 103_555 1_565 n
Nd1 O3 Ca1 0.0 103_555 103_555 n
Ca1 O3 Ca1 107.21(12) 1_565 103_555 n
Fe1 Ba2 Fe1 110.94(7) -3_555 -3_556 n
Fe1 Ba2 Fe1 72.75(6) -3_555 101_454 n
Fe1 Ba2 Fe1 72.75(6) -3_555 101_554 n
Fe1 Ba2 O1 36.46(4) -3_575 -3_575 n
Fe1 Ba2 O1 36.46(4) -3_575 -4_575 n
Fe1 Ba2 O3 87.00(6) -3_454 3_565 n
Fe1 Ba2 O3 87.00(6) -3_454 4_565 n
Fe1 Ba2 Ba2 54.95(8) -3_454 -103_343 n
Fe1 Ba2 Ba2 126.42(4) -3_454 -103_344 n
Fe1 Ba2 Ba2 54.95(8) -3_454 -103_443 n
Fe1 Ba2 Ba2 126.42(4) -3_454 -103_444 n
Fe1 Ba2 Ba3 123.57(12) -3_454 1_555 n
Fe1 Ba2 Fe2 71.06(9) -3_454 -3_454 n
Fe1 Ba2 Fe2 178.77(10) -3_454 -3_455 n
Fe1 Ba2 Fe2 110.20(7) -3_454 101_454 n
Fe1 Ba2 Fe2 110.20(7) -3_454 101_554 n
Fe1 Ba2 O4 91.19(10) -3_565 -3_565 n
Fe1 Ba2 O4 91.19(10) -3_565 -4_565 n
Fe1 Ba2 O5 144.80(8) -3_565 1_555 n
Fe1 Ba2 O5 144.80(8) -3_565 2_555 n
Fe1 Ba2 O8 35.09(9) -3_565 -3_565 n
Fe1 Ba2 O8 146.23(11) -3_565 -3_566 n
Fe1 Ba2 O8 93.54(10) -3_565 101_454 n
Fe1 Ba2 Fe1 69.68(6) -3_556 101_454 n
Fe1 Ba2 Fe1 69.68(6) -3_556 101_554 n
Fe1 Ba2 O1 87.48(7) -3_576 -3_575 n
Fe1 Ba2 O1 87.48(7) -3_576 -4_575 n
Fe1 Ba2 O3 35.32(4) -3_455 3_565 n
Fe1 Ba2 O3 35.32(4) -3_455 4_565 n
Fe1 Ba2 Ba2 124.97(4) -3_455 -103_343 n
Fe1 Ba2 Ba2 53.66(7) -3_455 -103_344 n
Fe1 Ba2 Ba2 124.97(4) -3_455 -103_443 n
Fe1 Ba2 Ba2 53.66(7) -3_455 -103_444 n
Fe1 Ba2 Ba3 125.49(12) -3_455 1_555 n
Fe1 Ba2 Fe2 178.00(10) -3_455 -3_454 n
Fe1 Ba2 Fe2 70.29(9) -3_455 -3_455 n
Fe1 Ba2 Fe2 108.96(7) -3_455 101_454 n
Fe1 Ba2 Fe2 108.96(7) -3_455 101_554 n
Fe1 Ba2 O4 143.74(8) -3_566 -3_565 n
Fe1 Ba2 O4 143.74(8) -3_566 -4_565 n
Fe1 Ba2 O5 91.79(10) -3_566 1_555 n
Fe1 Ba2 O5 91.79(10) -3_566 2_555 n
Fe1 Ba2 O8 146.03(10) -3_566 -3_565 n
Fe1 Ba2 O8 35.29(10) -3_566 -3_566 n
Fe1 Ba2 O8 87.22(10) -3_566 101_454 n
Fe1 Ba2 Fe1 110.67(7) 101_454 101_554 n
Fe1 Ba2 O1 36.60(4) 101_454 -3_575 n
Fe1 Ba2 O1 88.93(7) 101_454 -4_575 n
Fe1 Ba2 O3 85.26(6) 101_454 3_565 n
Fe1 Ba2 O3 35.33(4) 101_454 4_565 n
Fe1 Ba2 Ba2 55.29(4) 101_454 -103_343 n
Fe1 Ba2 Ba2 53.67(4) 101_454 -103_344 n
Fe1 Ba2 Ba2 127.67(10) 101_454 -103_443 n
Fe1 Ba2 Ba2 123.32(11) 101_454 -103_444 n
Fe1 Ba2 Ba3 124.639(34) 101_454 1_555 n
Fe1 Ba2 Fe2 111.27(7) 101_454 -3_454 n
Fe1 Ba2 Fe2 107.88(8) 101_454 -3_455 n
Fe1 Ba2 Fe2 70.86(4) 101_454 101_454 n
Fe1 Ba2 Fe2 177.04(11) 101_454 101_554 n
Fe1 Ba2 O4 91.47(5) 101_454 -3_565 n
Fe1 Ba2 O4 146.34(10) 101_454 -4_565 n
Fe1 Ba2 O5 142.13(10) 101_454 1_555 n
Fe1 Ba2 O5 91.79(5) 101_454 2_555 n
Fe1 Ba2 O8 92.08(8) 101_454 -3_565 n
Fe1 Ba2 O8 88.67(9) 101_454 -3_566 n
Fe1 Ba2 O8 35.31(9) 101_454 101_454 n
Fe1 Ba2 O1 88.93(7) 101_554 -3_575 n
Fe1 Ba2 O1 36.60(4) 101_554 -4_575 n
Fe1 Ba2 O3 35.33(4) 101_554 3_565 n
Fe1 Ba2 O3 85.26(6) 101_554 4_565 n
Fe1 Ba2 Ba2 127.67(10) 101_554 -103_343 n
Fe1 Ba2 Ba2 123.32(11) 101_554 -103_344 n
Fe1 Ba2 Ba2 55.29(4) 101_554 -103_443 n
Fe1 Ba2 Ba2 53.67(4) 101_554 -103_444 n
Fe1 Ba2 Ba3 124.639(34) 101_554 1_555 n
Fe1 Ba2 Fe2 111.27(7) 101_554 -3_454 n
Fe1 Ba2 Fe2 107.88(8) 101_554 -3_455 n
Fe1 Ba2 Fe2 177.04(11) 101_554 101_454 n
Fe1 Ba2 Fe2 70.86(4) 101_554 101_554 n
Fe1 Ba2 O4 146.34(10) 101_554 -3_565 n
Fe1 Ba2 O4 91.47(5) 101_554 -4_565 n
Fe1 Ba2 O5 91.79(5) 101_554 1_555 n
Fe1 Ba2 O5 142.13(10) 101_554 2_555 n
Fe1 Ba2 O8 92.08(8) 101_554 -3_565 n
Fe1 Ba2 O8 88.67(9) 101_554 -3_566 n
Fe1 Ba2 O8 145.60(10) 101_554 101_454 n
O1 Ba2 O1 56.94(7) -3_575 -4_575 n
O1 Ba2 O3 81.57(7) -3_454 3_565 n
O1 Ba2 O3 55.14(4) -3_454 4_565 n
O1 Ba2 Ba2 48.38(7) -3_454 -103_343 n
O1 Ba2 Ba2 90.1208(34) -3_454 -103_344 n
O1 Ba2 Ba2 91.15(10) -3_454 -103_443 n
O1 Ba2 Ba2 131.59(7) -3_454 -103_444 n
O1 Ba2 Ba3 137.76(11) -3_454 1_555 n
O1 Ba2 Fe2 94.28(10) -3_454 -3_454 n
O1 Ba2 Fe2 144.27(8) -3_454 -3_455 n
O1 Ba2 Fe2 93.65(5) -3_454 101_454 n
O1 Ba2 Fe2 146.35(10) -3_454 101_554 n
O1 Ba2 O4 95.28(9) -3_565 -3_565 n
O1 Ba2 O4 124.03(13) -3_565 -4_565 n
O1 Ba2 O5 178.73(10) -3_565 1_555 n
O1 Ba2 O5 124.08(4) -3_565 2_555 n
O1 Ba2 O8 62.99(10) -3_565 -3_565 n
O1 Ba2 O8 118.12(11) -3_565 -3_566 n
O1 Ba2 O8 64.15(9) -3_565 101_454 n
O1 Ba2 O3 55.14(4) -4_454 3_565 n
O1 Ba2 O3 81.57(7) -4_454 4_565 n
O1 Ba2 Ba2 91.15(10) -4_454 -103_343 n
O1 Ba2 Ba2 131.59(7) -4_454 -103_344 n
O1 Ba2 Ba2 48.38(7) -4_454 -103_443 n
O1 Ba2 Ba2 90.1208(34) -4_454 -103_444 n
O1 Ba2 Ba3 137.76(11) -4_454 1_555 n
O1 Ba2 Fe2 94.28(10) -4_454 -3_454 n
O1 Ba2 Fe2 144.27(8) -4_454 -3_455 n
O1 Ba2 Fe2 146.35(10) -4_454 101_454 n
O1 Ba2 Fe2 93.65(5) -4_454 101_554 n
O1 Ba2 O4 124.03(13) -4_565 -3_565 n
O1 Ba2 O4 95.28(9) -4_565 -4_565 n
O1 Ba2 O5 124.08(4) -4_565 1_555 n
O1 Ba2 O5 178.73(10) -4_565 2_555 n
O1 Ba2 O8 62.99(10) -4_565 -3_565 n
O1 Ba2 O8 118.12(11) -4_565 -3_566 n
O1 Ba2 O8 121.01(11) -4_565 101_454 n
O3 Ba2 O3 52.95(6) 3_565 4_565 n
O3 Ba2 Ba2 129.93(5) 3_565 -103_343 n
O3 Ba2 Ba2 88.66(9) 3_565 -103_344 n
O3 Ba2 Ba2 90.1168(31) 3_565 -103_443 n
O3 Ba2 Ba2 50.04(6) 3_565 -103_444 n
O3 Ba2 Ba3 140.67(10) 3_565 1_555 n
O3 Ba2 Fe2 145.92(8) 3_565 -3_454 n
O3 Ba2 Fe2 94.10(10) 3_565 -3_455 n
O3 Ba2 Fe2 143.75(9) 3_565 101_454 n
O3 Ba2 Fe2 95.02(5) 3_565 101_554 n
O3 Ba2 O4 176.62(7) 3_565 -3_565 n
O3 Ba2 O4 124.131(35) 3_565 -4_565 n
O3 Ba2 O5 98.43(9) 3_565 1_555 n
O3 Ba2 O5 123.88(12) 3_565 2_555 n
O3 Ba2 O8 118.09(10) 3_565 -3_565 n
O3 Ba2 O8 63.05(10) 3_565 -3_566 n
O3 Ba2 O8 115.00(11) 3_565 101_454 n
O3 Ba2 Ba2 90.1168(31) 4_565 -103_343 n
O3 Ba2 Ba2 50.04(6) 4_565 -103_344 n
O3 Ba2 Ba2 129.93(5) 4_565 -103_443 n
O3 Ba2 Ba2 88.66(9) 4_565 -103_444 n
O3 Ba2 Ba3 140.67(10) 4_565 1_555 n
O3 Ba2 Fe2 145.92(8) 4_565 -3_454 n
O3 Ba2 Fe2 94.10(10) 4_565 -3_455 n
O3 Ba2 Fe2 95.02(5) 4_565 101_454 n
O3 Ba2 Fe2 143.75(9) 4_565 101_554 n
O3 Ba2 O4 124.131(35) 4_565 -3_565 n
O3 Ba2 O4 176.62(7) 4_565 -4_565 n
O3 Ba2 O5 123.88(12) 4_565 1_555 n
O3 Ba2 O5 98.43(9) 4_565 2_555 n
O3 Ba2 O8 118.09(10) 4_565 -3_565 n
O3 Ba2 O8 63.05(10) 4_565 -3_566 n
O3 Ba2 O8 62.17(9) 4_565 101_454 n
Ba2 Ba2 Ba2 90.182(5) -103_343 -103_344 n
Ba2 Ba2 Ba2 91.73(15) -103_343 -103_443 n
Ba2 Ba2 Ba2 178.09(14) -103_343 -103_444 n
Ba2 Ba2 Ba3 89.39(6) -103_343 1_555 n
Ba2 Ba2 Fe2 56.02(7) -103_343 -3_454 n
Ba2 Ba2 Fe2 124.45(4) -103_343 -3_455 n
Ba2 Ba2 Fe2 55.28(4) -103_343 101_454 n
Ba2 Ba2 Fe2 126.02(10) -103_343 101_554 n
Ba2 Ba2 O4 46.90(6) -103_454 -3_565 n
Ba2 Ba2 O4 91.18(10) -103_454 -4_565 n
Ba2 Ba2 O5 131.58(6) -103_454 1_555 n
Ba2 Ba2 O5 90.1208(32) -103_454 2_555 n
Ba2 Ba2 O8 45.87(7) -103_454 -3_565 n
Ba2 Ba2 O8 134.13(7) -103_454 -3_566 n
Ba2 Ba2 O8 47.97(8) -103_454 101_454 n
Ba2 Ba2 Ba2 178.09(14) -103_344 -103_443 n
Ba2 Ba2 Ba2 87.91(14) -103_344 -103_444 n
Ba2 Ba2 Ba3 90.64(6) -103_344 1_555 n
Ba2 Ba2 Fe2 125.30(4) -103_344 -3_454 n
Ba2 Ba2 Fe2 54.21(7) -103_344 -3_455 n
Ba2 Ba2 Fe2 55.30(4) -103_344 101_454 n
Ba2 Ba2 Fe2 123.38(10) -103_344 101_554 n
Ba2 Ba2 O4 90.1243(34) -103_455 -3_565 n
Ba2 Ba2 O4 133.07(6) -103_455 -4_565 n
Ba2 Ba2 O5 88.61(9) -103_455 1_555 n
Ba2 Ba2 O5 48.39(6) -103_455 2_555 n
Ba2 Ba2 O8 136.04(7) -103_455 -3_565 n
Ba2 Ba2 O8 43.96(7) -103_455 -3_566 n
Ba2 Ba2 O8 42.22(8) -103_455 101_454 n
Ba2 Ba2 Ba2 90.182(5) -103_443 -103_444 n
Ba2 Ba2 Ba3 89.39(6) -103_443 1_555 n
Ba2 Ba2 Fe2 56.02(7) -103_443 -3_454 n
Ba2 Ba2 Fe2 124.45(4) -103_443 -3_455 n
Ba2 Ba2 Fe2 126.02(10) -103_443 101_454 n
Ba2 Ba2 Fe2 55.28(4) -103_443 101_554 n
Ba2 Ba2 O4 91.18(10) -103_554 -3_565 n
Ba2 Ba2 O4 46.90(6) -103_554 -4_565 n
Ba2 Ba2 O5 90.1208(32) -103_554 1_555 n
Ba2 Ba2 O5 131.58(6) -103_554 2_555 n
Ba2 Ba2 O8 45.87(7) -103_554 -3_565 n
Ba2 Ba2 O8 134.13(7) -103_554 -3_566 n
Ba2 Ba2 O8 139.70(17) -103_554 101_454 n
Ba2 Ba2 Ba3 90.64(6) -103_444 1_555 n
Ba2 Ba2 Fe2 125.30(4) -103_444 -3_454 n
Ba2 Ba2 Fe2 54.21(7) -103_444 -3_455 n
Ba2 Ba2 Fe2 123.38(10) -103_444 101_454 n
Ba2 Ba2 Fe2 55.30(4) -103_444 101_554 n
Ba2 Ba2 O4 133.07(6) -103_555 -3_565 n
Ba2 Ba2 O4 90.1243(34) -103_555 -4_565 n
Ba2 Ba2 O5 48.39(6) -103_555 1_555 n
Ba2 Ba2 O5 88.61(9) -103_555 2_555 n
Ba2 Ba2 O8 136.04(7) -103_555 -3_565 n
Ba2 Ba2 O8 43.96(7) -103_555 -3_566 n
Ba2 Ba2 O8 130.12(16) -103_555 101_454 n
Ba3 Ba2 Fe2 52.51(7) 1_555 -3_454 n
Ba3 Ba2 Fe2 55.20(7) 1_555 -3_455 n
Ba3 Ba2 Fe2 53.78(4) 1_555 101_454 n
Ba3 Ba2 Fe2 53.78(4) 1_555 101_554 n
Ba3 Ba2 O4 42.49(6) 1_555 -3_565 n
Ba3 Ba2 O4 42.49(6) 1_555 -4_565 n
Ba3 Ba2 O5 42.25(6) 1_555 1_555 n
Ba3 Ba2 O5 42.25(6) 1_555 2_555 n
Ba3 Ba2 O8 88.48(12) 1_555 -3_565 n
Ba3 Ba2 O8 90.20(12) 1_555 -3_566 n
Ba3 Ba2 O8 89.40(9) 1_555 101_454 n
Fe2 Ba2 Fe2 107.71(7) -3_454 -3_455 n
Fe2 Ba2 Fe2 70.01(6) -3_454 101_454 n
Fe2 Ba2 Fe2 70.01(6) -3_454 101_554 n
Fe2 Ba2 O4 35.18(4) -3_565 -3_565 n
Fe2 Ba2 O4 35.18(4) -3_565 -4_565 n
Fe2 Ba2 O5 86.44(7) -3_565 1_555 n
Fe2 Ba2 O5 86.44(7) -3_565 2_555 n
Fe2 Ba2 O8 35.97(9) -3_565 -3_565 n
Fe2 Ba2 O8 142.71(11) -3_565 -3_566 n
Fe2 Ba2 O8 92.68(10) -3_565 101_454 n
Fe2 Ba2 Fe2 69.17(6) -3_455 101_454 n
Fe2 Ba2 Fe2 69.17(6) -3_455 101_554 n
Fe2 Ba2 O4 87.74(7) -3_566 -3_565 n
Fe2 Ba2 O4 87.74(7) -3_566 -4_565 n
Fe2 Ba2 O5 34.47(4) -3_566 1_555 n
Fe2 Ba2 O5 34.47(4) -3_566 2_555 n
Fe2 Ba2 O8 143.68(11) -3_566 -3_565 n
Fe2 Ba2 O8 35.00(10) -3_566 -3_566 n
Fe2 Ba2 O8 86.50(10) -3_566 101_454 n
Fe2 Ba2 Fe2 107.50(7) 101_454 101_554 n
Fe2 Ba2 O4 34.83(4) 101_454 -3_565 n
Fe2 Ba2 O4 88.29(7) 101_454 -4_565 n
Fe2 Ba2 O5 85.61(6) 101_454 1_555 n
Fe2 Ba2 O5 34.91(4) 101_454 2_555 n
Fe2 Ba2 O8 90.38(8) 101_454 -3_565 n
Fe2 Ba2 O8 88.84(8) 101_454 -3_566 n
Fe2 Ba2 O8 35.68(8) 101_454 101_454 n
Fe2 Ba2 O4 88.29(7) 101_554 -3_565 n
Fe2 Ba2 O4 34.83(4) 101_554 -4_565 n
Fe2 Ba2 O5 34.91(4) 101_554 1_555 n
Fe2 Ba2 O5 85.61(6) 101_554 2_555 n
Fe2 Ba2 O8 90.38(8) 101_554 -3_565 n
Fe2 Ba2 O8 88.84(8) 101_554 -3_566 n
Fe2 Ba2 O8 142.83(10) 101_554 101_454 n
O4 Ba2 O4 58.73(7) -3_565 -4_565 n
O4 Ba2 O5 84.69(7) -3_565 1_555 n
O4 Ba2 O5 57.01(4) -3_565 2_555 n
O4 Ba2 O8 61.06(9) -3_565 -3_565 n
O4 Ba2 O8 117.84(10) -3_565 -3_566 n
O4 Ba2 O8 62.24(9) -3_565 101_454 n
O4 Ba2 O5 57.01(4) -4_565 1_555 n
O4 Ba2 O5 84.69(7) -4_565 2_555 n
O4 Ba2 O8 61.06(9) -4_565 -3_565 n
O4 Ba2 O8 117.84(10) -4_565 -3_566 n
O4 Ba2 O8 120.84(11) -4_565 101_454 n
O5 Ba2 O5 54.89(7) 1_555 2_555 n
O5 Ba2 O8 118.02(10) 1_555 -3_565 n
O5 Ba2 O8 60.86(10) 1_555 -3_566 n
O5 Ba2 O8 114.79(11) 1_555 101_454 n
O5 Ba2 O8 118.02(10) 2_555 -3_565 n
O5 Ba2 O8 60.86(10) 2_555 -3_566 n
O5 Ba2 O8 59.97(9) 2_555 101_454 n
O8 Ba2 O8 178.68(17) -3_565 -3_566 n
O8 Ba2 O8 93.83(11) -3_565 101_454 n
O8 Ba2 O8 86.16(11) -3_566 101_454 n
Ba2 Ba3 Ba3 179.12(8) 1_555 3_565 n
Ba2 Ba3 Ba3 90.60(6) 1_555 -103_343 n
Ba2 Ba3 Ba3 89.35(6) 1_555 -103_344 n
Ba2 Ba3 Ba3 90.60(6) 1_555 -103_443 n
Ba2 Ba3 Ba3 89.35(6) 1_555 -103_444 n
Ba2 Ba3 Fe2 60.00(8) 1_555 -3_454 n
Ba2 Ba3 Fe2 60.08(8) 1_555 -3_455 n
Ba2 Ba3 Fe2 59.96(4) 1_555 101_454 n
Ba2 Ba3 Fe2 59.96(4) 1_555 101_554 n
Ba2 Ba3 Fe3 130.32(12) 1_555 -1_566 n
Ba2 Ba3 Fe3 130.32(12) 1_555 -2_566 n
Ba2 Ba3 Fe3 130.06(6) 1_555 101_454 n
Ba2 Ba3 Fe3 130.06(6) 1_555 102_554 n
Ba2 Ba3 O4 50.92(7) 1_555 -3_565 n
Ba2 Ba3 O4 50.92(7) 1_555 -4_565 n
Ba2 Ba3 O5 55.13(9) 1_555 1_555 n
Ba2 Ba3 O5 55.13(9) 1_555 2_555 n
Ba2 Ba3 O7 160.53(19) 1_555 -1_566 n
Ba2 Ba3 O7 160.53(19) 1_555 -2_566 n
Ba2 Ba3 O9 102.54(18) 1_555 -3_565 n
Ba2 Ba3 O9 99.78(12) 1_555 101_454 n
Ba2 Ba3 O9 99.78(12) 1_555 101_554 n
Ba3 Ba3 Ba3 90.0 3_565 -103_343 n
Ba3 Ba3 Ba3 90.0 3_565 -103_344 n
Ba3 Ba3 Ba3 90.0 3_565 -103_443 n
Ba3 Ba3 Ba3 90.0 3_565 -103_444 n
Ba3 Ba3 Fe2 120.88(5) 3_565 -3_454 n
Ba3 Ba3 Fe2 119.04(5) 3_565 -3_455 n
Ba3 Ba3 Fe2 120.01(4) 3_565 101_454 n
Ba3 Ba3 Fe2 120.01(4) 3_565 101_554 n
Ba3 Ba3 Fe3 48.80(6) 3_565 -1_566 n
Ba3 Ba3 Fe3 48.80(6) 3_565 -2_566 n
Ba3 Ba3 Fe3 49.76(6) 3_565 101_454 n
Ba3 Ba3 Fe3 49.76(6) 3_565 102_554 n
Ba3 Ba3 O4 129.68(7) 3_565 -3_565 n
Ba3 Ba3 O4 129.68(7) 3_565 -4_565 n
Ba3 Ba3 O5 124.22(8) 3_565 1_555 n
Ba3 Ba3 O5 124.22(8) 3_565 2_555 n
Ba3 Ba3 O7 18.82(17) 3_565 -1_566 n
Ba3 Ba3 O7 18.82(17) 3_565 -2_566 n
Ba3 Ba3 O9 78.34(15) 3_565 -3_565 n
Ba3 Ba3 O9 80.30(12) 3_565 101_454 n
Ba3 Ba3 O9 80.30(12) 3_565 101_554 n
Ba3 Ba3 Ba3 90.058(9) -103_343 -103_344 n
Ba3 Ba3 Ba3 94.16(13) -103_343 -103_443 n
Ba3 Ba3 Ba3 175.78(12) -103_343 -103_444 n
Ba3 Ba3 Fe2 54.24(7) -103_343 -3_454 n
Ba3 Ba3 Fe2 126.54(4) -103_343 -3_455 n
Ba3 Ba3 Fe2 52.26(4) -103_343 101_454 n
Ba3 Ba3 Fe2 130.94(10) -103_343 101_554 n
Ba3 Ba3 Fe3 117.18(7) -103_454 -1_566 n
Ba3 Ba3 Fe3 124.27(8) -103_454 -2_566 n
Ba3 Ba3 Fe3 63.47(6) -103_454 101_454 n
Ba3 Ba3 Fe3 130.53(9) -103_454 102_554 n
Ba3 Ba3 O4 39.68(7) -103_454 -3_565 n
Ba3 Ba3 O4 93.20(10) -103_454 -4_565 n
Ba3 Ba3 O5 145.55(8) -103_454 1_555 n
Ba3 Ba3 O5 90.048(7) -103_454 2_555 n
Ba3 Ba3 O7 89.99(27) -103_454 -1_566 n
Ba3 Ba3 O7 108.77(17) -103_454 -2_566 n
Ba3 Ba3 O9 48.17(7) -103_454 -3_565 n
Ba3 Ba3 O9 38.40(15) -103_454 101_454 n
Ba3 Ba3 O9 130.78(19) -103_454 101_554 n
Ba3 Ba3 Ba3 175.78(12) -103_344 -103_443 n
Ba3 Ba3 Ba3 85.72(11) -103_344 -103_444 n
Ba3 Ba3 Fe2 128.984(35) -103_344 -3_454 n
Ba3 Ba3 Fe2 50.14(6) -103_344 -3_455 n
Ba3 Ba3 Fe2 52.28(4) -103_344 101_454 n
Ba3 Ba3 Fe2 124.43(10) -103_344 101_554 n
Ba3 Ba3 Fe3 53.25(9) -103_455 -1_566 n
Ba3 Ba3 Fe3 60.03(9) -103_455 -2_566 n
Ba3 Ba3 Fe3 51.79(6) -103_455 101_454 n
Ba3 Ba3 Fe3 113.57(10) -103_455 102_554 n
Ba3 Ba3 O4 90.045(7) -103_455 -3_565 n
Ba3 Ba3 O4 140.13(7) -103_455 -4_565 n
Ba3 Ba3 O5 86.46(9) -103_455 1_555 n
Ba3 Ba3 O5 34.22(8) -103_455 2_555 n
Ba3 Ba3 O7 71.18(17) -103_455 -1_566 n
Ba3 Ba3 O7 88.65(28) -103_455 -2_566 n
Ba3 Ba3 O9 135.88(6) -103_455 -3_565 n
Ba3 Ba3 O9 53.34(15) -103_455 101_454 n
Ba3 Ba3 O9 137.52(19) -103_455 101_554 n
Ba3 Ba3 Ba3 90.058(9) -103_443 -103_444 n
Ba3 Ba3 Fe2 54.24(7) -103_443 -3_454 n
Ba3 Ba3 Fe2 126.54(4) -103_443 -3_455 n
Ba3 Ba3 Fe2 130.94(10) -103_443 101_454 n
Ba3 Ba3 Fe2 52.26(4) -103_443 101_554 n
Ba3 Ba3 Fe3 124.27(8) -103_554 -1_566 n
Ba3 Ba3 Fe3 117.18(7) -103_554 -2_566 n
Ba3 Ba3 Fe3 130.53(9) -103_554 101_454 n
Ba3 Ba3 Fe3 63.47(6) -103_554 102_554 n
Ba3 Ba3 O4 93.20(10) -103_554 -3_565 n
Ba3 Ba3 O4 39.68(7) -103_554 -4_565 n
Ba3 Ba3 O5 90.048(7) -103_554 1_555 n
Ba3 Ba3 O5 145.55(8) -103_554 2_555 n
Ba3 Ba3 O7 108.77(17) -103_554 -1_566 n
Ba3 Ba3 O7 89.99(27) -103_554 -2_566 n
Ba3 Ba3 O9 48.17(7) -103_554 -3_565 n
Ba3 Ba3 O9 130.78(19) -103_554 101_454 n
Ba3 Ba3 O9 38.40(15) -103_554 101_554 n
Ba3 Ba3 Fe2 128.984(35) -103_444 -3_454 n
Ba3 Ba3 Fe2 50.14(6) -103_444 -3_455 n
Ba3 Ba3 Fe2 124.43(10) -103_444 101_454 n
Ba3 Ba3 Fe2 52.28(4) -103_444 101_554 n
Ba3 Ba3 Fe3 60.03(9) -103_555 -1_566 n
Ba3 Ba3 Fe3 53.25(9) -103_555 -2_566 n
Ba3 Ba3 Fe3 113.57(10) -103_555 101_454 n
Ba3 Ba3 Fe3 51.79(6) -103_555 102_554 n
Ba3 Ba3 O4 140.13(7) -103_555 -3_565 n
Ba3 Ba3 O4 90.045(7) -103_555 -4_565 n
Ba3 Ba3 O5 34.22(8) -103_555 1_555 n
Ba3 Ba3 O5 86.46(9) -103_555 2_555 n
Ba3 Ba3 O7 88.65(28) -103_555 -1_566 n
Ba3 Ba3 O7 71.18(17) -103_555 -2_566 n
Ba3 Ba3 O9 135.88(6) -103_555 -3_565 n
Ba3 Ba3 O9 137.52(19) -103_555 101_454 n
Ba3 Ba3 O9 53.34(15) -103_555 101_554 n
Fe2 Ba3 Fe2 120.08(7) -3_454 -3_455 n
Fe2 Ba3 Fe2 76.73(6) -3_454 101_454 n
Fe2 Ba3 Fe2 76.73(6) -3_454 101_554 n
Fe2 Ba3 Fe3 168.76(9) -3_565 -1_566 n
Fe2 Ba3 Fe3 168.76(9) -3_565 -2_566 n
Fe2 Ba3 Fe3 117.36(9) -3_565 101_454 n
Fe2 Ba3 Fe3 117.36(9) -3_565 102_554 n
Fe2 Ba3 O4 38.97(4) -3_565 -3_565 n
Fe2 Ba3 O4 38.97(4) -3_565 -4_565 n
Fe2 Ba3 O5 103.39(8) -3_565 1_555 n
Fe2 Ba3 O5 103.39(8) -3_565 2_555 n
Fe2 Ba3 O7 133.51(26) -3_565 -1_566 n
Fe2 Ba3 O7 133.51(26) -3_565 -2_566 n
Fe2 Ba3 O9 42.54(16) -3_565 -3_565 n
Fe2 Ba3 O9 90.24(16) -3_565 101_454 n
Fe2 Ba3 O9 90.24(16) -3_565 101_554 n
Fe2 Ba3 Fe2 74.31(6) -3_455 101_454 n
Fe2 Ba3 Fe2 74.31(6) -3_455 101_554 n
Fe2 Ba3 Fe3 70.43(8) -3_566 -1_566 n
Fe2 Ba3 Fe3 70.43(8) -3_566 -2_566 n
Fe2 Ba3 Fe3 100.55(9) -3_566 101_454 n
Fe2 Ba3 Fe3 100.55(9) -3_566 102_554 n
Fe2 Ba3 O4 98.52(7) -3_566 -3_565 n
Fe2 Ba3 O4 98.52(7) -3_566 -4_565 n
Fe2 Ba3 O5 36.59(4) -3_566 1_555 n
Fe2 Ba3 O5 36.59(4) -3_566 2_555 n
Fe2 Ba3 O7 104.66(23) -3_566 -1_566 n
Fe2 Ba3 O7 104.66(23) -3_566 -2_566 n
Fe2 Ba3 O9 162.62(16) -3_566 -3_565 n
Fe2 Ba3 O9 99.53(15) -3_566 101_454 n
Fe2 Ba3 O9 99.53(15) -3_566 101_554 n
Fe2 Ba3 Fe2 119.85(7) 101_454 101_554 n
Fe2 Ba3 Fe3 104.05(10) 101_454 -1_566 n
Fe2 Ba3 Fe3 111.63(10) 101_454 -2_566 n
Fe2 Ba3 Fe3 70.76(6) 101_454 101_454 n
Fe2 Ba3 Fe3 165.06(10) 101_454 102_554 n
Fe2 Ba3 O4 37.77(4) 101_454 -3_565 n
Fe2 Ba3 O4 100.66(8) 101_454 -4_565 n
Fe2 Ba3 O5 100.73(8) 101_454 1_555 n
Fe2 Ba3 O5 38.07(4) 101_454 2_555 n
Fe2 Ba3 O7 106.01(22) 101_454 -1_566 n
Fe2 Ba3 O7 131.00(25) 101_454 -2_566 n
Fe2 Ba3 O9 97.59(10) 101_454 -3_565 n
Fe2 Ba3 O9 40.39(12) 101_454 101_454 n
Fe2 Ba3 O9 159.43(14) 101_454 101_554 n
Fe2 Ba3 Fe3 111.63(10) 101_554 -1_566 n
Fe2 Ba3 Fe3 104.05(10) 101_554 -2_566 n
Fe2 Ba3 Fe3 165.06(10) 101_554 101_454 n
Fe2 Ba3 Fe3 70.76(6) 101_554 102_554 n
Fe2 Ba3 O4 100.66(8) 101_554 -3_565 n
Fe2 Ba3 O4 37.77(4) 101_554 -4_565 n
Fe2 Ba3 O5 38.07(4) 101_554 1_555 n
Fe2 Ba3 O5 100.73(8) 101_554 2_555 n
Fe2 Ba3 O7 131.00(25) 101_554 -1_566 n
Fe2 Ba3 O7 106.01(22) 101_554 -2_566 n
Fe2 Ba3 O9 97.59(10) 101_554 -3_565 n
Fe2 Ba3 O9 159.43(14) 101_554 101_454 n
Fe2 Ba3 O9 40.39(12) 101_554 101_554 n
Fe3 Ba3 Fe3 8.33(16) -1_566 -2_566 n
Fe3 Ba3 Fe3 53.73(12) -1_566 101_454 n
Fe3 Ba3 Fe3 61.13(8) -1_566 102_554 n
Fe3 Ba3 O4 140.54(10) -1_566 -3_565 n
Fe3 Ba3 O4 148.65(9) -1_566 -4_565 n
Fe3 Ba3 O5 87.56(11) -1_566 1_555 n
Fe3 Ba3 O5 82.86(12) -1_566 2_555 n
Fe3 Ba3 O7 35.28(24) -1_566 -1_566 n
Fe3 Ba3 O7 38.34(26) -1_566 -2_566 n
Fe3 Ba3 O9 126.89(16) -1_566 -3_565 n
Fe3 Ba3 O9 83.66(17) -1_566 101_454 n
Fe3 Ba3 O9 91.84(18) -1_566 101_554 n
Fe3 Ba3 Fe3 61.13(8) -2_566 101_454 n
Fe3 Ba3 Fe3 53.73(12) -2_566 102_554 n
Fe3 Ba3 O4 148.65(9) -2_566 -3_565 n
Fe3 Ba3 O4 140.54(10) -2_566 -4_565 n
Fe3 Ba3 O5 82.86(12) -2_566 1_555 n
Fe3 Ba3 O5 87.56(11) -2_566 2_555 n
Fe3 Ba3 O7 38.34(26) -2_566 -1_566 n
Fe3 Ba3 O7 35.28(24) -2_566 -2_566 n
Fe3 Ba3 O9 126.89(16) -2_566 -3_565 n
Fe3 Ba3 O9 91.84(18) -2_566 101_454 n
Fe3 Ba3 O9 83.66(17) -2_566 101_554 n
Fe3 Ba3 Fe3 96.95(11) 101_454 102_554 n
Fe3 Ba3 O4 93.94(7) 101_454 -3_565 n
Fe3 Ba3 O4 155.86(12) 101_454 -4_565 n
Fe3 Ba3 O5 133.94(12) 101_454 1_555 n
Fe3 Ba3 O5 81.48(9) 101_454 2_555 n
Fe3 Ba3 O7 35.79(24) 101_454 -1_566 n
Fe3 Ba3 O7 61.18(24) 101_454 -2_566 n
Fe3 Ba3 O9 90.89(12) 101_454 -3_565 n
Fe3 Ba3 O9 34.01(14) 101_454 101_454 n
Fe3 Ba3 O9 129.79(14) 101_454 101_554 n
Fe3 Ba3 O4 155.86(12) 102_554 -3_565 n
Fe3 Ba3 O4 93.94(7) 102_554 -4_565 n
Fe3 Ba3 O5 81.48(9) 102_554 1_555 n
Fe3 Ba3 O5 133.94(12) 102_554 2_555 n
Fe3 Ba3 O7 61.18(24) 102_554 -1_566 n
Fe3 Ba3 O7 35.79(24) 102_554 -2_566 n
Fe3 Ba3 O9 90.89(12) 102_554 -3_565 n
Fe3 Ba3 O9 129.79(14) 102_554 101_454 n
Fe3 Ba3 O9 34.01(14) 102_554 101_554 n
O4 Ba3 O4 68.61(9) -3_565 -4_565 n
O4 Ba3 O5 105.99(10) -3_565 1_555 n
O4 Ba3 O5 68.99(5) -3_565 2_555 n
O4 Ba3 O7 127.18(28) -3_565 -1_566 n
O4 Ba3 O7 148.43(19) -3_565 -2_566 n
O4 Ba3 O9 67.40(14) -3_565 -3_565 n
O4 Ba3 O9 60.29(14) -3_565 101_454 n
O4 Ba3 O9 127.61(17) -3_565 101_554 n
O4 Ba3 O5 68.99(5) -4_565 1_555 n
O4 Ba3 O5 105.99(10) -4_565 2_555 n
O4 Ba3 O7 148.43(19) -4_565 -1_566 n
O4 Ba3 O7 127.18(28) -4_565 -2_566 n
O4 Ba3 O9 67.40(14) -4_565 -3_565 n
O4 Ba3 O9 127.61(17) -4_565 101_454 n
O4 Ba3 O9 60.29(14) -4_565 101_554 n
O5 Ba3 O5 68.45(9) 1_555 2_555 n
O5 Ba3 O7 120.85(29) 1_555 -1_566 n
O5 Ba3 O7 105.41(19) 1_555 -2_566 n
O5 Ba3 O9 135.01(12) 1_555 -3_565 n
O5 Ba3 O9 134.80(15) 1_555 101_454 n
O5 Ba3 O9 66.49(14) 1_555 101_554 n
O5 Ba3 O7 105.41(19) 2_555 -1_566 n
O5 Ba3 O7 120.85(29) 2_555 -2_566 n
O5 Ba3 O9 135.01(12) 2_555 -3_565 n
O5 Ba3 O9 66.49(14) 2_555 101_454 n
O5 Ba3 O9 134.80(15) 2_555 101_554 n
O7 Ba3 O7 25.4(5) -1_566 -2_566 n
O7 Ba3 O9 92.29(27) -1_566 -3_565 n
O7 Ba3 O9 69.37(27) -1_566 101_454 n
O7 Ba3 O9 94.52(25) -1_566 101_554 n
O7 Ba3 O9 92.29(27) -2_566 -3_565 n
O7 Ba3 O9 94.52(25) -2_566 101_454 n
O7 Ba3 O9 69.37(27) -2_566 101_554 n
O9 Ba3 O9 82.65(17) -3_565 101_454 n
O9 Ba3 O9 82.65(17) -3_565 101_554 n
O9 Ba3 O9 157.65(25) 101_454 101_554 n
Ba2 Fe2 Ba2 107.71(7) -3_444 -3_445 n
Ba2 Fe2 Ba2 68.70(8) -3_444 101_445 n
Ba2 Fe2 Ba2 68.70(8) -3_444 101_545 n
Ba2 Fe2 Ba3 67.49(7) -3_444 -3_444 n
Ba2 Fe2 Ba3 172.43(9) -3_444 -3_445 n
Ba2 Fe2 Ba3 105.83(7) -3_444 101_445 n
Ba2 Fe2 Ba3 105.83(7) -3_444 101_545 n
Ba2 Fe2 O4 56.03(9) -3_555 1_555 n
Ba2 Fe2 O4 56.03(9) -3_555 2_555 n
Ba2 Fe2 O5 129.10(9) -3_555 -3_556 n
Ba2 Fe2 O5 129.10(9) -3_555 -4_556 n
Ba2 Fe2 O8 57.40(12) -3_555 1_555 n
Ba2 Fe2 O9 116.45(23) -3_555 1_555 n
Ba2 Fe2 Ca3 67.49(7) -3_555 -3_555 n
Ba2 Fe2 Ca3 105.83(7) -3_555 101_445 n
Ba2 Fe2 Ca3 105.83(7) -3_555 101_545 n
Ba2 Fe2 Ba2 70.48(8) -3_445 101_445 n
Ba2 Fe2 Ba2 70.48(8) -3_445 101_545 n
Ba2 Fe2 Ba3 175.20(9) -3_445 -3_444 n
Ba2 Fe2 Ba3 64.72(7) -3_445 -3_445 n
Ba2 Fe2 Ba3 108.51(7) -3_445 101_445 n
Ba2 Fe2 Ba3 108.51(7) -3_445 101_545 n
Ba2 Fe2 O4 125.78(8) -3_556 1_555 n
Ba2 Fe2 O4 125.78(8) -3_556 2_555 n
Ba2 Fe2 O5 59.45(10) -3_556 -3_556 n
Ba2 Fe2 O5 59.45(10) -3_556 -4_556 n
Ba2 Fe2 O8 50.31(12) -3_556 1_555 n
Ba2 Fe2 O9 135.84(22) -3_556 1_555 n
Ba2 Fe2 Ca3 175.20(9) -3_556 -3_555 n
Ba2 Fe2 Ca3 108.51(7) -3_556 101_445 n
Ba2 Fe2 Ca3 108.51(7) -3_556 101_545 n
Ba2 Fe2 Ba2 107.50(7) 101_445 101_545 n
Ba2 Fe2 Ba3 106.98(7) 101_445 -3_444 n
Ba2 Fe2 Ba3 107.37(7) 101_445 -3_445 n
Ba2 Fe2 Ba3 66.26(4) 101_445 101_445 n
Ba2 Fe2 Ba3 173.27(7) 101_445 101_545 n
Ba2 Fe2 O4 124.72(11) 101_445 1_555 n
Ba2 Fe2 O4 55.32(9) 101_445 2_555 n
Ba2 Fe2 O5 60.56(9) 101_445 -3_556 n
Ba2 Fe2 O5 129.76(12) 101_445 -4_556 n
Ba2 Fe2 O8 53.93(4) 101_445 1_555 n
Ba2 Fe2 O9 125.42(5) 101_445 1_555 n
Ba2 Fe2 Ca3 106.98(7) 101_445 -3_555 n
Ba2 Fe2 Ca3 66.26(4) 101_445 101_445 n
Ba2 Fe2 Ca3 173.27(7) 101_445 101_545 n
Ba2 Fe2 Ba3 106.98(7) 101_545 -3_444 n
Ba2 Fe2 Ba3 107.37(7) 101_545 -3_445 n
Ba2 Fe2 Ba3 173.27(7) 101_545 101_445 n
Ba2 Fe2 Ba3 66.26(4) 101_545 101_545 n
Ba2 Fe2 O4 55.32(9) 101_545 1_555 n
Ba2 Fe2 O4 124.72(11) 101_545 2_555 n
Ba2 Fe2 O5 129.76(12) 101_545 -3_556 n
Ba2 Fe2 O5 60.56(9) 101_545 -4_556 n
Ba2 Fe2 O8 53.93(4) 101_545 1_555 n
Ba2 Fe2 O9 125.42(5) 101_545 1_555 n
Ba2 Fe2 Ca3 106.98(7) 101_545 -3_555 n
Ba2 Fe2 Ca3 173.27(7) 101_545 101_445 n
Ba2 Fe2 Ca3 66.26(4) 101_545 101_545 n
Ba3 Fe2 Ba3 120.08(7) -3_444 -3_445 n
Ba3 Fe2 Ba3 73.51(7) -3_444 101_445 n
Ba3 Fe2 Ba3 73.51(7) -3_444 101_545 n
Ba3 Fe2 O4 51.97(8) -3_555 1_555 n
Ba3 Fe2 O4 51.97(8) -3_555 2_555 n
Ba3 Fe2 O5 123.26(9) -3_555 -3_556 n
Ba3 Fe2 O5 123.26(9) -3_555 -4_556 n
Ba3 Fe2 O8 124.89(14) -3_555 1_555 n
Ba3 Fe2 O9 48.96(22) -3_555 1_555 n
Ba3 Fe2 Ca3 0.0 -3_555 -3_555 n
Ba3 Fe2 Ca3 73.51(7) -3_555 101_445 n
Ba3 Fe2 Ca3 73.51(7) -3_555 101_545 n
Ba3 Fe2 Ba3 77.58(7) -3_445 101_445 n
Ba3 Fe2 Ba3 77.58(7) -3_445 101_545 n
Ba3 Fe2 O4 127.68(8) -3_556 1_555 n
Ba3 Fe2 O4 127.68(8) -3_556 2_555 n
Ba3 Fe2 O5 48.01(8) -3_556 -3_556 n
Ba3 Fe2 O5 48.01(8) -3_556 -4_556 n
Ba3 Fe2 O8 115.03(14) -3_556 1_555 n
Ba3 Fe2 O9 71.12(20) -3_556 1_555 n
Ba3 Fe2 Ca3 120.08(7) -3_556 -3_555 n
Ba3 Fe2 Ca3 77.58(7) -3_556 101_445 n
Ba3 Fe2 Ca3 77.58(7) -3_556 101_545 n
Ba3 Fe2 Ba3 119.85(7) 101_445 101_545 n
Ba3 Fe2 O4 125.47(11) 101_445 1_555 n
Ba3 Fe2 O4 50.10(8) 101_445 2_555 n
Ba3 Fe2 O5 50.26(8) 101_445 -3_556 n
Ba3 Fe2 O5 125.07(12) 101_445 -4_556 n
Ba3 Fe2 O8 120.08(4) 101_445 1_555 n
Ba3 Fe2 O9 60.14(4) 101_445 1_555 n
Ba3 Fe2 Ca3 73.51(7) 101_445 -3_555 n
Ba3 Fe2 Ca3 0.0 101_445 101_445 n
Ba3 Fe2 Ca3 119.85(7) 101_445 101_545 n
Ba3 Fe2 O4 50.10(8) 101_545 1_555 n
Ba3 Fe2 O4 125.47(11) 101_545 2_555 n
Ba3 Fe2 O5 125.07(12) 101_545 -3_556 n
Ba3 Fe2 O5 50.26(8) 101_545 -4_556 n
Ba3 Fe2 O8 120.08(4) 101_545 1_555 n
Ba3 Fe2 O9 60.14(4) 101_545 1_555 n
Ba3 Fe2 Ca3 73.51(7) 101_545 -3_555 n
Ba3 Fe2 Ca3 119.85(7) 101_545 101_445 n
Ba3 Fe2 Ca3 0.0 101_545 101_545 n
O4 Fe2 O4 89.81(9) 1_555 2_555 n
O4 Fe2 O5 172.79(16) 1_555 -3_556 n
O4 Fe2 O5 90.111(12) 1_555 -4_556 n
O4 Fe2 O8 93.77(13) 1_555 1_555 n
O4 Fe2 O9 81.90(18) 1_555 1_555 n
O4 Fe2 Ca3 51.97(8) 1_555 -3_555 n
O4 Fe2 Ca3 125.47(11) 1_555 101_445 n
O4 Fe2 Ca3 50.10(8) 1_555 101_545 n
O4 Fe2 O5 90.111(12) 2_555 -3_556 n
O4 Fe2 O5 172.79(16) 2_555 -4_556 n
O4 Fe2 O8 93.77(13) 2_555 1_555 n
O4 Fe2 O9 81.90(18) 2_555 1_555 n
O4 Fe2 Ca3 51.97(8) 2_555 -3_555 n
O4 Fe2 Ca3 50.10(8) 2_555 101_445 n
O4 Fe2 Ca3 125.47(11) 2_555 101_545 n
O5 Fe2 O5 89.07(10) -3_556 -4_556 n
O5 Fe2 O8 93.43(15) -3_556 1_555 n
O5 Fe2 O9 90.95(19) -3_556 1_555 n
O5 Fe2 Ca3 123.26(9) -3_556 -3_555 n
O5 Fe2 Ca3 50.26(8) -3_556 101_445 n
O5 Fe2 Ca3 125.07(12) -3_556 101_545 n
O5 Fe2 O8 93.43(15) -4_556 1_555 n
O5 Fe2 O9 90.95(19) -4_556 1_555 n
O5 Fe2 Ca3 123.26(9) -4_556 -3_555 n
O5 Fe2 Ca3 125.07(12) -4_556 101_445 n
O5 Fe2 Ca3 50.26(8) -4_556 101_545 n
O8 Fe2 O9 173.85(27) 1_555 1_555 n
O8 Fe2 Ca3 124.89(14) 1_555 -3_555 n
O8 Fe2 Ca3 120.08(4) 1_555 101_445 n
O8 Fe2 Ca3 120.08(4) 1_555 101_545 n
O9 Fe2 Ca3 48.96(22) 1_555 -3_555 n
O9 Fe2 Ca3 60.14(4) 1_555 101_445 n
O9 Fe2 Ca3 60.14(4) 1_555 101_545 n
Ca3 Fe2 Ca3 73.51(7) -3_555 101_445 n
Ca3 Fe2 Ca3 73.51(7) -3_555 101_545 n
Ca3 Fe2 Ca3 119.85(7) 101_445 101_545 n
Ba3 Fe3 Ba3 82.40(12) -1_566 -3_445 n
Ba3 Fe3 Ba3 126.27(12) -1_566 101_545 n
Ba3 Fe3 Ba3 74.97(8) -1_566 103_444 n
Ba3 Fe3 Fe3 85.83(8) -1_566 2_555 n
Ba3 Fe3 O7 42.94(9) -1_566 1_555 n
Ba3 Fe3 O7 43.55(9) -1_566 2_555 n
Ba3 Fe3 O7 93.31(21) -1_566 -101_556 n
Ba3 Fe3 O9 153.21(27) -1_566 1_555 n
Ba3 Fe3 O9 72.71(23) -1_566 3_555 n
Ba3 Fe3 Ba3 74.97(8) -3_445 101_545 n
Ba3 Fe3 Ba3 126.27(12) -3_445 103_444 n
Ba3 Fe3 Fe3 85.83(8) -3_556 2_555 n
Ba3 Fe3 O7 42.94(9) -3_556 1_555 n
Ba3 Fe3 O7 43.55(9) -3_556 2_555 n
Ba3 Fe3 O7 93.31(21) -3_556 -101_556 n
Ba3 Fe3 O9 72.71(23) -3_556 1_555 n
Ba3 Fe3 O9 153.21(27) -3_556 3_555 n
Ba3 Fe3 Ba3 80.47(11) 101_545 103_444 n
Ba3 Fe3 Fe3 138.47(6) 101_545 2_555 n
Ba3 Fe3 O7 92.63(23) 101_545 1_555 n
Ba3 Fe3 O7 114.12(19) 101_545 2_555 n
Ba3 Fe3 O7 41.80(9) 101_545 -101_556 n
Ba3 Fe3 O9 56.69(10) 101_545 1_555 n
Ba3 Fe3 O9 128.15(24) 101_545 3_555 n
Ba3 Fe3 Fe3 138.47(6) 103_555 2_555 n
Ba3 Fe3 O7 92.63(23) 103_555 1_555 n
Ba3 Fe3 O7 114.12(19) 103_555 2_555 n
Ba3 Fe3 O7 41.80(9) 103_555 -101_556 n
Ba3 Fe3 O9 128.15(24) 103_555 1_555 n
Ba3 Fe3 O9 56.69(10) 103_555 3_555 n
Fe3 Fe3 O7 97.82(29) 2_555 1_555 n
Fe3 Fe3 O7 68.90(24) 2_555 2_555 n
Fe3 Fe3 O7 178.85(28) 2_555 -101_556 n
Fe3 Fe3 O9 82.68(14) 2_555 1_555 n
Fe3 Fe3 O9 82.68(14) 2_555 3_555 n
O7 Fe3 O7 28.9(5) 1_555 2_555 n
O7 Fe3 O7 81.04(33) 1_555 -101_556 n
O7 Fe3 O9 115.05(24) 1_555 1_555 n
O7 Fe3 O9 115.05(24) 1_555 3_555 n
O7 Fe3 O7 110.0(4) 2_555 -101_556 n
O7 Fe3 O9 109.66(25) 2_555 1_555 n
O7 Fe3 O9 109.66(25) 2_555 3_555 n
O7 Fe3 O9 97.79(20) -101_556 1_555 n
O7 Fe3 O9 97.79(20) -101_556 3_555 n
O9 Fe3 O9 129.2(5) 1_555 3_555 n
Ba2 O4 Ba2 86.19(12) -3_444 101_545 n
Ba2 O4 Ba3 86.59(5) -3_444 -3_444 n
Ba2 O4 Ba3 172.72(11) -3_444 101_545 n
Ba2 O4 Fe2 88.79(10) -3_444 1_555 n
Ba2 O4 Fe2 89.85(10) -3_444 -103_444 n
Ba2 O4 Ca2 0.0 -3_555 -3_555 n
Ba2 O4 Ca2 86.19(12) -3_555 101_545 n
Ba2 O4 Nd3 86.59(5) -3_555 -3_555 n
Ba2 O4 Nd3 172.72(11) -3_555 101_545 n
Ba2 O4 Ca3 86.59(5) -3_555 -3_555 n
Ba2 O4 Ca3 172.72(11) -3_555 101_545 n
Ba2 O4 Ba3 172.72(11) 101_545 -3_444 n
Ba2 O4 Ba3 86.59(5) 101_545 101_545 n
Ba2 O4 Fe2 89.85(10) 101_545 1_555 n
Ba2 O4 Fe2 88.79(10) 101_545 -103_444 n
Ba2 O4 Ca2 86.19(12) 101_545 -3_555 n
Ba2 O4 Ca2 0.0 101_545 101_545 n
Ba2 O4 Nd3 172.72(11) 101_545 -3_555 n
Ba2 O4 Nd3 86.59(5) 101_545 101_545 n
Ba2 O4 Ca3 172.72(11) 101_545 -3_555 n
Ba2 O4 Ca3 86.59(5) 101_545 101_545 n
Ba3 O4 Ba3 100.64(14) -3_444 101_545 n
Ba3 O4 Fe2 89.06(9) -3_444 1_555 n
Ba3 O4 Fe2 92.13(9) -3_444 -103_444 n
Ba3 O4 Ca2 86.59(5) -3_555 -3_555 n
Ba3 O4 Ca2 172.72(11) -3_555 101_545 n
Ba3 O4 Nd3 0.0 -3_555 -3_555 n
Ba3 O4 Nd3 100.64(14) -3_555 101_545 n
Ba3 O4 Ca3 0.0 -3_555 -3_555 n
Ba3 O4 Ca3 100.64(14) -3_555 101_545 n
Ba3 O4 Fe2 92.13(9) 101_545 1_555 n
Ba3 O4 Fe2 89.06(9) 101_545 -103_444 n
Ba3 O4 Ca2 172.72(11) 101_545 -3_555 n
Ba3 O4 Ca2 86.59(5) 101_545 101_545 n
Ba3 O4 Nd3 100.64(14) 101_545 -3_555 n
Ba3 O4 Nd3 0.0 101_545 101_545 n
Ba3 O4 Ca3 100.64(14) 101_545 -3_555 n
Ba3 O4 Ca3 0.0 101_545 101_545 n
Fe2 O4 Fe2 178.13(20) 1_555 -103_444 n
Fe2 O4 Ca2 88.79(10) 1_555 -3_555 n
Fe2 O4 Ca2 89.85(10) 1_555 101_545 n
Fe2 O4 Nd3 89.06(9) 1_555 -3_555 n
Fe2 O4 Nd3 92.13(9) 1_555 101_545 n
Fe2 O4 Ca3 89.06(9) 1_555 -3_555 n
Fe2 O4 Ca3 92.13(9) 1_555 101_545 n
Fe2 O4 Ca2 89.85(10) -103_555 -3_555 n
Fe2 O4 Ca2 88.79(10) -103_555 101_545 n
Fe2 O4 Nd3 92.13(9) -103_555 -3_555 n
Fe2 O4 Nd3 89.06(9) -103_555 101_545 n
Fe2 O4 Ca3 92.13(9) -103_555 -3_555 n
Fe2 O4 Ca3 89.06(9) -103_555 101_545 n
Ca2 O4 Ca2 86.19(12) -3_555 101_545 n
Ca2 O4 Nd3 86.59(5) -3_555 -3_555 n
Ca2 O4 Nd3 172.72(11) -3_555 101_545 n
Ca2 O4 Ca3 86.59(5) -3_555 -3_555 n
Ca2 O4 Ca3 172.72(11) -3_555 101_545 n
Ca2 O4 Nd3 172.72(11) 101_545 -3_555 n
Ca2 O4 Nd3 86.59(5) 101_545 101_545 n
Ca2 O4 Ca3 172.72(11) 101_545 -3_555 n
Ca2 O4 Ca3 86.59(5) 101_545 101_545 n
Nd3 O4 Nd3 100.64(14) -3_555 101_545 n
Nd3 O4 Ca3 0.0 -3_555 -3_555 n
Nd3 O4 Ca3 100.64(14) -3_555 101_545 n
Nd3 O4 Ca3 100.64(14) 101_545 -3_555 n
Nd3 O4 Ca3 0.0 101_545 101_545 n
Ca3 O4 Ca3 100.64(14) -3_555 101_545 n
Ba2 O5 Ba2 83.22(13) 1_555 -103_444 n
Ba2 O5 Ba3 82.62(6) 1_555 1_555 n
Ba2 O5 Ba3 165.81(13) 1_555 -103_444 n
Ba2 O5 Fe2 86.08(11) 1_555 -3_455 n
Ba2 O5 Fe2 84.53(10) 1_555 101_554 n
Ba2 O5 Nd3 82.62(6) 1_555 1_555 n
Ba2 O5 Nd3 165.81(13) 1_555 -103_555 n
Ba2 O5 Ca3 82.62(6) 1_555 1_555 n
Ba2 O5 Ca3 165.81(13) 1_555 -103_555 n
Ba2 O5 Ba3 165.81(13) -103_444 1_555 n
Ba2 O5 Ba3 82.62(6) -103_444 -103_444 n
Ba2 O5 Fe2 84.53(10) -103_444 -3_455 n
Ba2 O5 Fe2 86.08(11) -103_444 101_554 n
Ba2 O5 Nd3 165.81(13) -103_555 1_555 n
Ba2 O5 Nd3 82.62(6) -103_555 -103_555 n
Ba2 O5 Ca3 165.81(13) -103_555 1_555 n
Ba2 O5 Ca3 82.62(6) -103_555 -103_555 n
Ba3 O5 Ba3 111.55(16) 1_555 -103_444 n
Ba3 O5 Fe2 95.39(9) 1_555 -3_455 n
Ba3 O5 Fe2 91.67(9) 1_555 101_554 n
Ba3 O5 Nd3 0.0 1_555 1_555 n
Ba3 O5 Nd3 111.55(16) 1_555 -103_555 n
Ba3 O5 Ca3 0.0 1_555 1_555 n
Ba3 O5 Ca3 111.55(16) 1_555 -103_555 n
Ba3 O5 Fe2 91.67(9) -103_444 -3_455 n
Ba3 O5 Fe2 95.39(9) -103_444 101_554 n
Ba3 O5 Nd3 111.55(16) -103_555 1_555 n
Ba3 O5 Nd3 0.0 -103_555 -103_555 n
Ba3 O5 Ca3 111.55(16) -103_555 1_555 n
Ba3 O5 Ca3 0.0 -103_555 -103_555 n
Fe2 O5 Fe2 167.44(23) -3_455 101_554 n
Fe2 O5 Nd3 95.39(9) -3_566 1_555 n
Fe2 O5 Nd3 91.67(9) -3_566 -103_555 n
Fe2 O5 Ca3 95.39(9) -3_566 1_555 n
Fe2 O5 Ca3 91.67(9) -3_566 -103_555 n
Fe2 O5 Nd3 91.67(9) 101_554 1_555 n
Fe2 O5 Nd3 95.39(9) 101_554 -103_555 n
Fe2 O5 Ca3 91.67(9) 101_554 1_555 n
Fe2 O5 Ca3 95.39(9) 101_554 -103_555 n
Nd3 O5 Nd3 111.55(16) 1_555 -103_555 n
Nd3 O5 Ca3 0.0 1_555 1_555 n
Nd3 O5 Ca3 111.55(16) 1_555 -103_555 n
Nd3 O5 Ca3 111.55(16) -103_555 1_555 n
Nd3 O5 Ca3 0.0 -103_555 -103_555 n
Ca3 O5 Ca3 111.55(16) 1_555 -103_555 n
Ba3 O7 Ba3 142.36(33) -1_566 -3_445 n
Ba3 O7 Fe3 101.77(28) -1_566 1_555 n
Ba3 O7 Fe3 98.12(29) -1_566 2_555 n
Ba3 O7 Fe3 102.41(27) -1_566 -101_556 n
Ba3 O7 O7 77.31(23) -1_566 2_555 n
Ba3 O7 Nd3 0.0 -1_566 -1_566 n
Ba3 O7 Nd3 142.36(33) -1_566 -3_556 n
Ba3 O7 Ca3 0.0 -1_566 -1_566 n
Ba3 O7 Ca3 142.36(33) -1_566 -3_556 n
Ba3 O7 Fe3 101.77(28) -3_556 1_555 n
Ba3 O7 Fe3 98.12(29) -3_556 2_555 n
Ba3 O7 Fe3 102.41(27) -3_556 -101_556 n
Ba3 O7 O7 77.31(23) -3_556 2_555 n
Ba3 O7 Nd3 142.36(33) -3_556 -1_566 n
Ba3 O7 Nd3 0.0 -3_556 -3_556 n
Ba3 O7 Ca3 142.36(33) -3_556 -1_566 n
Ba3 O7 Ca3 0.0 -3_556 -3_556 n
Fe3 O7 Fe3 13.28(27) 1_555 2_555 n
Fe3 O7 Fe3 98.96(33) 1_555 -101_556 n
Fe3 O7 O7 82.18(29) 1_555 2_555 n
Fe3 O7 Nd3 101.77(28) 1_555 -1_566 n
Fe3 O7 Nd3 101.77(28) 1_555 -3_556 n
Fe3 O7 Ca3 101.77(28) 1_555 -1_566 n
Fe3 O7 Ca3 101.77(28) 1_555 -3_556 n
Fe3 O7 Fe3 112.2(4) 2_555 -101_556 n
Fe3 O7 O7 68.90(24) 2_555 2_555 n
Fe3 O7 Nd3 98.12(29) 2_555 -1_566 n
Fe3 O7 Nd3 98.12(29) 2_555 -3_556 n
Fe3 O7 Ca3 98.12(29) 2_555 -1_566 n
Fe3 O7 Ca3 98.12(29) 2_555 -3_556 n
Fe3 O7 O7 178.85(28) -101_556 2_555 n
Fe3 O7 Nd3 102.41(27) -101_556 -1_566 n
Fe3 O7 Nd3 102.41(27) -101_556 -3_556 n
Fe3 O7 Ca3 102.41(27) -101_556 -1_566 n
Fe3 O7 Ca3 102.41(27) -101_556 -3_556 n
O7 O7 Nd3 77.31(23) 2_555 -1_566 n
O7 O7 Nd3 77.31(23) 2_555 -3_556 n
O7 O7 Ca3 77.31(23) 2_555 -1_566 n
O7 O7 Ca3 77.31(23) 2_555 -3_556 n
Nd3 O7 Nd3 142.36(33) -1_566 -3_556 n
Nd3 O7 Ca3 0.0 -1_566 -1_566 n
Nd3 O7 Ca3 142.36(33) -1_566 -3_556 n
Nd3 O7 Ca3 142.36(33) -3_556 -1_566 n
Nd3 O7 Ca3 0.0 -3_556 -3_556 n
Ca3 O7 Ca3 142.36(33) -1_566 -3_556 n
Fe1 O8 Ba2 86.87(15) 1_555 -3_444 n
Fe1 O8 Ba2 91.81(15) 1_555 -3_445 n
Fe1 O8 Ba2 89.17(9) 1_555 101_445 n
Fe1 O8 Ba2 89.17(9) 1_555 101_545 n
Fe1 O8 Fe2 173.50(23) 1_555 1_555 n
Fe1 O8 Nd2 91.81(15) 1_555 -3_556 n
Fe1 O8 Ca2 91.81(15) 1_555 -3_556 n
Fe1 O8 Ca2 89.17(9) 1_555 101_445 n
Fe1 O8 Ca2 89.17(9) 1_555 101_545 n
Ba2 O8 Ba2 178.68(17) -3_444 -3_445 n
Ba2 O8 Ba2 86.16(11) -3_444 101_445 n
Ba2 O8 Ba2 86.16(11) -3_444 101_545 n
Ba2 O8 Fe2 86.63(14) -3_444 1_555 n
Ba2 O8 Nd2 178.68(17) -3_555 -3_556 n
Ba2 O8 Ca2 178.68(17) -3_555 -3_556 n
Ba2 O8 Ca2 86.16(11) -3_555 101_445 n
Ba2 O8 Ca2 86.16(11) -3_555 101_545 n
Ba2 O8 Ba2 93.83(11) -3_445 101_445 n
Ba2 O8 Ba2 93.83(11) -3_445 101_545 n
Ba2 O8 Fe2 94.69(16) -3_445 1_555 n
Ba2 O8 Nd2 0.0 -3_556 -3_556 n
Ba2 O8 Ca2 0.0 -3_556 -3_556 n
Ba2 O8 Ca2 93.83(11) -3_556 101_445 n
Ba2 O8 Ca2 93.83(11) -3_556 101_545 n
Ba2 O8 Ba2 172.22(22) 101_445 101_545 n
Ba2 O8 Fe2 90.39(9) 101_445 1_555 n
Ba2 O8 Nd2 93.83(11) 101_445 -3_556 n
Ba2 O8 Ca2 93.83(11) 101_445 -3_556 n
Ba2 O8 Ca2 0.0 101_445 101_445 n
Ba2 O8 Ca2 172.22(22) 101_445 101_545 n
Ba2 O8 Fe2 90.39(9) 101_545 1_555 n
Ba2 O8 Nd2 93.83(11) 101_545 -3_556 n
Ba2 O8 Ca2 93.83(11) 101_545 -3_556 n
Ba2 O8 Ca2 172.22(22) 101_545 101_445 n
Ba2 O8 Ca2 0.0 101_545 101_545 n
Fe2 O8 Nd2 94.69(16) 1_555 -3_556 n
Fe2 O8 Ca2 94.69(16) 1_555 -3_556 n
Fe2 O8 Ca2 90.39(9) 1_555 101_445 n
Fe2 O8 Ca2 90.39(9) 1_555 101_545 n
Nd2 O8 Ca2 0.0 -3_556 -3_556 n
Nd2 O8 Ca2 93.83(11) -3_556 101_445 n
Nd2 O8 Ca2 93.83(11) -3_556 101_545 n
Ca2 O8 Ca2 93.83(11) -3_556 101_445 n
Ca2 O8 Ca2 93.83(11) -3_556 101_545 n
Ca2 O8 Ca2 172.22(22) 101_445 101_545 n
Ba3 O9 Ba3 93.43(17) -3_444 101_445 n
Ba3 O9 Ba3 93.43(17) -3_444 101_545 n
Ba3 O9 Fe2 88.50(25) -3_444 1_555 n
Ba3 O9 Fe3 125.73(33) -3_555 1_555 n
Ba3 O9 Fe3 125.73(33) -3_555 2_555 n
Ba3 O9 Nd3 0.0 -3_555 -3_555 n
Ba3 O9 Ca3 0.0 -3_555 -3_555 n
Ba3 O9 Ca3 93.43(17) -3_555 101_445 n
Ba3 O9 Ca3 93.43(17) -3_555 101_545 n
Ba3 O9 Ba3 157.65(25) 101_445 101_545 n
Ba3 O9 Fe2 79.47(12) 101_445 1_555 n
Ba3 O9 Fe3 103.76(22) 101_445 1_555 n
Ba3 O9 Fe3 89.31(19) 101_445 2_555 n
Ba3 O9 Nd3 93.43(17) 101_445 -3_555 n
Ba3 O9 Ca3 93.43(17) 101_445 -3_555 n
Ba3 O9 Ca3 0.0 101_445 101_445 n
Ba3 O9 Ca3 157.65(25) 101_445 101_545 n
Ba3 O9 Fe2 79.47(12) 101_545 1_555 n
Ba3 O9 Fe3 89.31(19) 101_545 1_555 n
Ba3 O9 Fe3 103.76(22) 101_545 2_555 n
Ba3 O9 Nd3 93.43(17) 101_545 -3_555 n
Ba3 O9 Ca3 93.43(17) 101_545 -3_555 n
Ba3 O9 Ca3 157.65(25) 101_545 101_445 n
Ba3 O9 Ca3 0.0 101_545 101_545 n
Fe2 O9 Fe3 144.8(4) 1_555 1_555 n
Fe2 O9 Fe3 144.8(4) 1_555 2_555 n
Fe2 O9 Nd3 88.50(25) 1_555 -3_555 n
Fe2 O9 Ca3 88.50(25) 1_555 -3_555 n
Fe2 O9 Ca3 79.47(12) 1_555 101_445 n
Fe2 O9 Ca3 79.47(12) 1_555 101_545 n
Fe3 O9 Fe3 14.64(29) 1_555 2_555 n
Fe3 O9 Nd3 125.73(33) 1_555 -3_555 n
Fe3 O9 Ca3 125.73(33) 1_555 -3_555 n
Fe3 O9 Ca3 103.76(22) 1_555 101_445 n
Fe3 O9 Ca3 89.31(19) 1_555 101_545 n
Fe3 O9 Nd3 125.73(33) 2_555 -3_555 n
Fe3 O9 Ca3 125.73(33) 2_555 -3_555 n
Fe3 O9 Ca3 89.31(19) 2_555 101_445 n
Fe3 O9 Ca3 103.76(22) 2_555 101_545 n
Nd3 O9 Ca3 0.0 -3_555 -3_555 n
Nd3 O9 Ca3 93.43(17) -3_555 101_445 n
Nd3 O9 Ca3 93.43(17) -3_555 101_545 n
Ca3 O9 Ca3 93.43(17) -3_555 101_445 n
Ca3 O9 Ca3 93.43(17) -3_555 101_545 n
Ca3 O9 Ca3 157.65(25) 101_445 101_545 n
O1 Nd1 O1 65.28(7) 1_555 2_555 n
O1 Nd1 O1 180.0 1_555 -1_555 n
O1 Nd1 O1 114.72(7) 1_555 -2_555 n
O1 Nd1 O3 76.56(7) 1_555 1_545 n
O1 Nd1 O3 112.36(4) 1_555 2_545 n
O1 Nd1 O3 103.44(7) 1_555 -1_565 n
O1 Nd1 O3 67.64(4) 1_555 -2_565 n
O1 Nd1 Ba2 130.65(7) 1_555 3_555 n
O1 Nd1 Ba2 49.35(7) 1_555 -3_444 n
O1 Nd1 O1 114.72(7) 2_555 -1_555 n
O1 Nd1 O1 180.0 2_555 -2_555 n
O1 Nd1 O3 112.36(4) 2_555 1_545 n
O1 Nd1 O3 76.56(7) 2_555 2_545 n
O1 Nd1 O3 67.64(4) 2_555 -1_565 n
O1 Nd1 O3 103.44(7) 2_555 -2_565 n
O1 Nd1 Ba2 130.65(7) 2_555 3_555 n
O1 Nd1 Ba2 49.35(7) 2_555 -3_444 n
O1 Nd1 O1 65.28(7) -1_555 -2_555 n
O1 Nd1 O3 103.44(7) -1_555 1_545 n
O1 Nd1 O3 67.64(4) -1_555 2_545 n
O1 Nd1 O3 76.56(7) -1_555 -1_565 n
O1 Nd1 O3 112.36(4) -1_555 -2_565 n
O1 Nd1 Ba2 49.35(7) -1_555 3_555 n
O1 Nd1 Ba2 130.65(7) -1_555 -3_444 n
O1 Nd1 O3 67.64(4) -2_555 1_545 n
O1 Nd1 O3 103.44(7) -2_555 2_545 n
O1 Nd1 O3 112.36(4) -2_555 -1_565 n
O1 Nd1 O3 76.56(7) -2_555 -2_565 n
O1 Nd1 Ba2 49.35(7) -2_555 3_555 n
O1 Nd1 Ba2 130.65(7) -2_555 -3_444 n
O3 Nd1 O3 69.24(6) 1_545 2_545 n
O3 Nd1 O3 179.9802 1_545 -1_565 n
O3 Nd1 O3 110.76(6) 1_545 -2_565 n
O3 Nd1 Ba2 54.10(7) 1_545 3_555 n
O3 Nd1 Ba2 125.90(7) 1_545 -3_444 n
O3 Nd1 O3 110.76(6) 2_545 -1_565 n
O3 Nd1 O3 179.9802 2_545 -2_565 n
O3 Nd1 Ba2 54.10(7) 2_545 3_555 n
O3 Nd1 Ba2 125.90(7) 2_545 -3_444 n
O3 Nd1 O3 69.24(6) -1_565 -2_565 n
O3 Nd1 Ba2 125.90(7) -1_565 3_555 n
O3 Nd1 Ba2 54.10(7) -1_565 -3_444 n
O3 Nd1 Ba2 125.90(7) -2_565 3_555 n
O3 Nd1 Ba2 54.10(7) -2_565 -3_444 n
Ba2 Nd1 Ba2 180.0 3_555 -3_444 n
O1 Ca1 O1 65.28(7) 1_555 2_555 n
O1 Ca1 O1 180.0 1_555 -1_555 n
O1 Ca1 O1 114.72(7) 1_555 -2_555 n
O1 Ca1 O3 76.56(7) 1_555 1_545 n
O1 Ca1 O3 112.36(4) 1_555 2_545 n
O1 Ca1 O3 103.44(7) 1_555 -1_565 n
O1 Ca1 O3 67.64(4) 1_555 -2_565 n
O1 Ca1 Ba2 130.65(7) 1_555 3_555 n
O1 Ca1 Ba2 49.35(7) 1_555 -3_444 n
O1 Ca1 Ca1 139.84(6) 1_555 103_444 n
O1 Ca1 Ca1 89.8365(7) 1_555 103_445 n
O1 Ca1 Ca1 90.1635(7) 1_555 103_544 n
O1 Ca1 Ca1 40.16(6) 1_555 103_545 n
O1 Ca1 Ca2 130.65(7) 1_555 3_555 n
O1 Ca1 Ca2 49.35(7) 1_555 -3_555 n
O1 Ca1 O1 114.72(7) 2_555 -1_555 n
O1 Ca1 O1 180.0 2_555 -2_555 n
O1 Ca1 O3 112.36(4) 2_555 1_545 n
O1 Ca1 O3 76.56(7) 2_555 2_545 n
O1 Ca1 O3 67.64(4) 2_555 -1_565 n
O1 Ca1 O3 103.44(7) 2_555 -2_565 n
O1 Ca1 Ba2 130.65(7) 2_555 3_555 n
O1 Ca1 Ba2 49.35(7) 2_555 -3_444 n
O1 Ca1 Ca1 90.1635(7) 2_555 103_444 n
O1 Ca1 Ca1 40.16(6) 2_555 103_445 n
O1 Ca1 Ca1 139.84(6) 2_555 103_544 n
O1 Ca1 Ca1 89.8365(7) 2_555 103_545 n
O1 Ca1 Ca2 130.65(7) 2_555 3_555 n
O1 Ca1 Ca2 49.35(7) 2_555 -3_555 n
O1 Ca1 O1 65.28(7) -1_555 -2_555 n
O1 Ca1 O3 103.44(7) -1_555 1_545 n
O1 Ca1 O3 67.64(4) -1_555 2_545 n
O1 Ca1 O3 76.56(7) -1_555 -1_565 n
O1 Ca1 O3 112.36(4) -1_555 -2_565 n
O1 Ca1 Ba2 49.35(7) -1_555 3_555 n
O1 Ca1 Ba2 130.65(7) -1_555 -3_444 n
O1 Ca1 Ca1 40.16(6) -1_555 103_444 n
O1 Ca1 Ca1 90.1635(7) -1_555 103_445 n
O1 Ca1 Ca1 89.8365(7) -1_555 103_544 n
O1 Ca1 Ca1 139.84(6) -1_555 103_545 n
O1 Ca1 Ca2 49.35(7) -1_555 3_555 n
O1 Ca1 Ca2 130.65(7) -1_555 -3_555 n
O1 Ca1 O3 67.64(4) -2_555 1_545 n
O1 Ca1 O3 103.44(7) -2_555 2_545 n
O1 Ca1 O3 112.36(4) -2_555 -1_565 n
O1 Ca1 O3 76.56(7) -2_555 -2_565 n
O1 Ca1 Ba2 49.35(7) -2_555 3_555 n
O1 Ca1 Ba2 130.65(7) -2_555 -3_444 n
O1 Ca1 Ca1 89.8365(7) -2_555 103_444 n
O1 Ca1 Ca1 139.84(6) -2_555 103_445 n
O1 Ca1 Ca1 40.16(6) -2_555 103_544 n
O1 Ca1 Ca1 90.1635(7) -2_555 103_545 n
O1 Ca1 Ca2 49.35(7) -2_555 3_555 n
O1 Ca1 Ca2 130.65(7) -2_555 -3_555 n
O3 Ca1 O3 69.24(6) 1_545 2_545 n
O3 Ca1 O3 179.9802 1_545 -1_565 n
O3 Ca1 O3 110.76(6) 1_545 -2_565 n
O3 Ca1 Ba2 54.10(7) 1_545 3_555 n
O3 Ca1 Ba2 125.90(7) 1_545 -3_444 n
O3 Ca1 Ca1 143.60(6) 1_545 103_444 n
O3 Ca1 Ca1 89.8278(7) 1_545 103_445 n
O3 Ca1 Ca1 90.1722(7) 1_545 103_544 n
O3 Ca1 Ca1 36.40(6) 1_545 103_545 n
O3 Ca1 Ca2 54.10(7) 1_545 3_555 n
O3 Ca1 Ca2 125.90(7) 1_545 -3_555 n
O3 Ca1 O3 110.76(6) 2_545 -1_565 n
O3 Ca1 O3 179.9802 2_545 -2_565 n
O3 Ca1 Ba2 54.10(7) 2_545 3_555 n
O3 Ca1 Ba2 125.90(7) 2_545 -3_444 n
O3 Ca1 Ca1 90.1722(7) 2_545 103_444 n
O3 Ca1 Ca1 36.40(6) 2_545 103_445 n
O3 Ca1 Ca1 143.60(6) 2_545 103_544 n
O3 Ca1 Ca1 89.8278(7) 2_545 103_545 n
O3 Ca1 Ca2 54.10(7) 2_545 3_555 n
O3 Ca1 Ca2 125.90(7) 2_545 -3_555 n
O3 Ca1 O3 69.24(6) -1_565 -2_565 n
O3 Ca1 Ba2 125.90(7) -1_565 3_555 n
O3 Ca1 Ba2 54.10(7) -1_565 -3_444 n
O3 Ca1 Ca1 36.40(6) -1_565 103_444 n
O3 Ca1 Ca1 90.1722(7) -1_565 103_445 n
O3 Ca1 Ca1 89.8278(7) -1_565 103_544 n
O3 Ca1 Ca1 143.60(6) -1_565 103_545 n
O3 Ca1 Ca2 125.90(7) -1_565 3_555 n
O3 Ca1 Ca2 54.10(7) -1_565 -3_555 n
O3 Ca1 Ba2 125.90(7) -2_565 3_555 n
O3 Ca1 Ba2 54.10(7) -2_565 -3_444 n
O3 Ca1 Ca1 89.8278(7) -2_565 103_444 n
O3 Ca1 Ca1 143.60(6) -2_565 103_445 n
O3 Ca1 Ca1 36.40(6) -2_565 103_544 n
O3 Ca1 Ca1 90.1722(7) -2_565 103_545 n
O3 Ca1 Ca2 125.90(7) -2_565 3_555 n
O3 Ca1 Ca2 54.10(7) -2_565 -3_555 n
Ba2 Ca1 Ba2 180.0 3_555 -3_444 n
Ba2 Ca1 Ca1 89.51(4) 3_555 103_444 n
Ba2 Ca1 Ca1 90.49(4) 3_555 103_445 n
Ba2 Ca1 Ca1 89.51(4) 3_555 103_544 n
Ba2 Ca1 Ca1 90.49(4) 3_555 103_545 n
Ba2 Ca1 Ca2 0.0 3_555 3_555 n
Ba2 Ca1 Ca2 180.0 3_555 -3_555 n
Ba2 Ca1 Ca1 90.49(4) -3_555 103_444 n
Ba2 Ca1 Ca1 89.51(4) -3_555 103_445 n
Ba2 Ca1 Ca1 90.49(4) -3_555 103_544 n
Ba2 Ca1 Ca1 89.51(4) -3_555 103_545 n
Ba2 Ca1 Ca2 180.0 -3_555 3_555 n
Ba2 Ca1 Ca2 0.0 -3_555 -3_555 n
Ca1 Ca1 Ca1 90.2139(9) 103_444 103_445 n
Ca1 Ca1 Ca1 89.7861(9) 103_444 103_544 n
Ca1 Ca1 Ca1 180.0 103_444 103_545 n
Ca1 Ca1 Ca2 89.51(4) 103_444 3_555 n
Ca1 Ca1 Ca2 90.49(4) 103_444 -3_555 n
Ca1 Ca1 Ca1 179.9802 103_445 103_544 n
Ca1 Ca1 Ca1 89.7861(9) 103_445 103_545 n
Ca1 Ca1 Ca2 90.49(4) 103_445 3_555 n
Ca1 Ca1 Ca2 89.51(4) 103_445 -3_555 n
Ca1 Ca1 Ca1 90.2139(9) 103_544 103_545 n
Ca1 Ca1 Ca2 89.51(4) 103_544 3_555 n
Ca1 Ca1 Ca2 90.49(4) 103_544 -3_555 n
Ca1 Ca1 Ca2 90.49(4) 103_545 3_555 n
Ca1 Ca1 Ca2 89.51(4) 103_545 -3_555 n
Ca2 Ca1 Ca2 180.0 3_555 -3_555 n
Ba2 Nd2 Ba2 90.182(5) -103_343 -103_344 n
Ba2 Nd2 Ba2 91.73(15) -103_343 -103_443 n
Ba2 Nd2 Ba2 178.09(14) -103_343 -103_444 n
Ba2 Nd2 Ba3 89.39(6) -103_343 1_555 n
Ba2 Nd2 O8 134.13(7) -103_454 -3_566 n
Ba2 Nd2 Ca3 89.39(6) -103_454 1_555 n
Ba2 Nd2 Ba2 178.09(14) -103_344 -103_443 n
Ba2 Nd2 Ba2 87.91(14) -103_344 -103_444 n
Ba2 Nd2 Ba3 90.64(6) -103_344 1_555 n
Ba2 Nd2 O8 43.96(7) -103_455 -3_566 n
Ba2 Nd2 Ca3 90.64(6) -103_455 1_555 n
Ba2 Nd2 Ba2 90.182(5) -103_443 -103_444 n
Ba2 Nd2 Ba3 89.39(6) -103_443 1_555 n
Ba2 Nd2 O8 134.13(7) -103_554 -3_566 n
Ba2 Nd2 Ca3 89.39(6) -103_554 1_555 n
Ba2 Nd2 Ba3 90.64(6) -103_444 1_555 n
Ba2 Nd2 O8 43.96(7) -103_555 -3_566 n
Ba2 Nd2 Ca3 90.64(6) -103_555 1_555 n
Ba3 Nd2 O8 90.20(12) 1_555 -3_566 n
Ba3 Nd2 Ca3 0.0 1_555 1_555 n
O8 Nd2 Ca3 90.20(12) -3_566 1_555 n
Ba2 Ca2 Ba2 90.182(5) -103_343 -103_344 n
Ba2 Ca2 Ba2 91.73(15) -103_343 -103_443 n
Ba2 Ca2 Ba2 178.09(14) -103_343 -103_444 n
Ba2 Ca2 Ba3 89.39(6) -103_343 1_555 n
Ba2 Ca2 O4 46.90(6) -103_454 -3_565 n
Ba2 Ca2 O4 91.18(10) -103_454 -4_565 n
Ba2 Ca2 O8 134.13(7) -103_454 -3_566 n
Ba2 Ca2 O8 47.97(8) -103_454 101_454 n
Ba2 Ca2 O8 139.70(17) -103_454 101_554 n
Ba2 Ca2 Ca1 90.48(4) -103_454 3_555 n
Ba2 Ca2 Ca2 0.0 -103_454 -103_454 n
Ba2 Ca2 Ca2 91.73(15) -103_454 -103_554 n
Ba2 Ca2 Nd3 89.39(6) -103_454 1_555 n
Ba2 Ca2 Ca3 89.39(6) -103_454 1_555 n
Ba2 Ca2 Ba2 178.09(14) -103_344 -103_443 n
Ba2 Ca2 Ba2 87.91(14) -103_344 -103_444 n
Ba2 Ca2 Ba3 90.64(6) -103_344 1_555 n
Ba2 Ca2 O4 90.1243(34) -103_455 -3_565 n
Ba2 Ca2 O4 133.07(6) -103_455 -4_565 n
Ba2 Ca2 O8 43.96(7) -103_455 -3_566 n
Ba2 Ca2 O8 42.22(8) -103_455 101_454 n
Ba2 Ca2 O8 130.12(16) -103_455 101_554 n
Ba2 Ca2 Ca1 89.50(4) -103_455 3_555 n
Ba2 Ca2 Ca2 90.182(5) -103_455 -103_454 n
Ba2 Ca2 Ca2 178.09(14) -103_455 -103_554 n
Ba2 Ca2 Nd3 90.64(6) -103_455 1_555 n
Ba2 Ca2 Ca3 90.64(6) -103_455 1_555 n
Ba2 Ca2 Ba2 90.182(5) -103_443 -103_444 n
Ba2 Ca2 Ba3 89.39(6) -103_443 1_555 n
Ba2 Ca2 O4 91.18(10) -103_554 -3_565 n
Ba2 Ca2 O4 46.90(6) -103_554 -4_565 n
Ba2 Ca2 O8 134.13(7) -103_554 -3_566 n
Ba2 Ca2 O8 139.70(17) -103_554 101_454 n
Ba2 Ca2 O8 47.97(8) -103_554 101_554 n
Ba2 Ca2 Ca1 90.48(4) -103_554 3_555 n
Ba2 Ca2 Ca2 91.73(15) -103_554 -103_454 n
Ba2 Ca2 Ca2 0.0 -103_554 -103_554 n
Ba2 Ca2 Nd3 89.39(6) -103_554 1_555 n
Ba2 Ca2 Ca3 89.39(6) -103_554 1_555 n
Ba2 Ca2 Ba3 90.64(6) -103_444 1_555 n
Ba2 Ca2 O4 133.07(6) -103_555 -3_565 n
Ba2 Ca2 O4 90.1243(34) -103_555 -4_565 n
Ba2 Ca2 O8 43.96(7) -103_555 -3_566 n
Ba2 Ca2 O8 130.12(16) -103_555 101_454 n
Ba2 Ca2 O8 42.22(8) -103_555 101_554 n
Ba2 Ca2 Ca1 89.50(4) -103_555 3_555 n
Ba2 Ca2 Ca2 178.09(14) -103_555 -103_454 n
Ba2 Ca2 Ca2 90.182(5) -103_555 -103_554 n
Ba2 Ca2 Nd3 90.64(6) -103_555 1_555 n
Ba2 Ca2 Ca3 90.64(6) -103_555 1_555 n
Ba3 Ca2 O4 42.49(6) 1_555 -3_565 n
Ba3 Ca2 O4 42.49(6) 1_555 -4_565 n
Ba3 Ca2 O8 90.20(12) 1_555 -3_566 n
Ba3 Ca2 O8 89.40(9) 1_555 101_454 n
Ba3 Ca2 O8 89.40(9) 1_555 101_554 n
Ba3 Ca2 Ca1 179.8102(4) 1_555 3_555 n
Ba3 Ca2 Ca2 89.39(6) 1_555 -103_454 n
Ba3 Ca2 Ca2 89.39(6) 1_555 -103_554 n
Ba3 Ca2 Nd3 0.0 1_555 1_555 n
Ba3 Ca2 Ca3 0.0 1_555 1_555 n
O4 Ca2 O4 58.73(7) -3_565 -4_565 n
O4 Ca2 O8 117.84(10) -3_565 -3_566 n
O4 Ca2 O8 62.24(9) -3_565 101_454 n
O4 Ca2 O8 120.84(11) -3_565 101_554 n
O4 Ca2 Ca1 137.38(9) -3_565 3_555 n
O4 Ca2 Ca2 46.90(6) -3_565 -103_454 n
O4 Ca2 Ca2 91.18(10) -3_565 -103_554 n
O4 Ca2 Nd3 42.49(6) -3_565 1_555 n
O4 Ca2 Ca3 42.49(6) -3_565 1_555 n
O4 Ca2 O8 117.84(10) -4_565 -3_566 n
O4 Ca2 O8 120.84(11) -4_565 101_454 n
O4 Ca2 O8 62.24(9) -4_565 101_554 n
O4 Ca2 Ca1 137.38(9) -4_565 3_555 n
O4 Ca2 Ca2 91.18(10) -4_565 -103_454 n
O4 Ca2 Ca2 46.90(6) -4_565 -103_554 n
O4 Ca2 Nd3 42.49(6) -4_565 1_555 n
O4 Ca2 Ca3 42.49(6) -4_565 1_555 n
O8 Ca2 O8 86.16(11) -3_566 101_454 n
O8 Ca2 O8 86.16(11) -3_566 101_554 n
O8 Ca2 Ca1 89.99(10) -3_566 3_555 n
O8 Ca2 Ca2 134.13(7) -3_566 -103_454 n
O8 Ca2 Ca2 134.13(7) -3_566 -103_554 n
O8 Ca2 Nd3 90.20(12) -3_566 1_555 n
O8 Ca2 Ca3 90.20(12) -3_566 1_555 n
O8 Ca2 O8 172.22(22) 101_454 101_554 n
O8 Ca2 Ca1 90.61(9) 101_454 3_555 n
O8 Ca2 Ca2 47.97(8) 101_454 -103_454 n
O8 Ca2 Ca2 139.70(17) 101_454 -103_554 n
O8 Ca2 Nd3 89.40(9) 101_454 1_555 n
O8 Ca2 Ca3 89.40(9) 101_454 1_555 n
O8 Ca2 Ca1 90.61(9) 101_554 3_555 n
O8 Ca2 Ca2 139.70(17) 101_554 -103_454 n
O8 Ca2 Ca2 47.97(8) 101_554 -103_554 n
O8 Ca2 Nd3 89.40(9) 101_554 1_555 n
O8 Ca2 Ca3 89.40(9) 101_554 1_555 n
Ca1 Ca2 Ca2 90.48(4) 3_555 -103_454 n
Ca1 Ca2 Ca2 90.48(4) 3_555 -103_554 n
Ca1 Ca2 Nd3 179.8102(4) 3_555 1_555 n
Ca1 Ca2 Ca3 179.8102(4) 3_555 1_555 n
Ca2 Ca2 Ca2 91.73(15) -103_454 -103_554 n
Ca2 Ca2 Nd3 89.39(6) -103_454 1_555 n
Ca2 Ca2 Ca3 89.39(6) -103_454 1_555 n
Ca2 Ca2 Nd3 89.39(6) -103_554 1_555 n
Ca2 Ca2 Ca3 89.39(6) -103_554 1_555 n
Nd3 Ca2 Ca3 0.0 1_555 1_555 n
Ba2 Nd3 Ba3 90.60(6) 1_555 -103_343 n
Ba2 Nd3 Ba3 90.60(6) 1_555 -103_443 n
Ba2 Nd3 O4 50.92(7) 1_555 -3_565 n
Ba2 Nd3 O4 50.92(7) 1_555 -4_565 n
Ba2 Nd3 O5 55.13(9) 1_555 1_555 n
Ba2 Nd3 O5 55.13(9) 1_555 2_555 n
Ba2 Nd3 O7 160.53(19) 1_555 -1_566 n
Ba2 Nd3 O7 160.53(19) 1_555 -2_566 n
Ba2 Nd3 O9 102.54(18) 1_555 -3_565 n
Ba2 Nd3 Ca2 0.0 1_555 1_555 n
Ba3 Nd3 Ba3 94.16(13) -103_343 -103_443 n
Ba3 Nd3 O4 39.68(7) -103_454 -3_565 n
Ba3 Nd3 O4 93.20(10) -103_454 -4_565 n
Ba3 Nd3 O5 145.55(8) -103_454 1_555 n
Ba3 Nd3 O5 90.048(7) -103_454 2_555 n
Ba3 Nd3 O7 89.99(27) -103_454 -1_566 n
Ba3 Nd3 O7 108.77(17) -103_454 -2_566 n
Ba3 Nd3 O9 48.17(7) -103_454 -3_565 n
Ba3 Nd3 Ca2 90.60(6) -103_454 1_555 n
Ba3 Nd3 O4 93.20(10) -103_554 -3_565 n
Ba3 Nd3 O4 39.68(7) -103_554 -4_565 n
Ba3 Nd3 O5 90.048(7) -103_554 1_555 n
Ba3 Nd3 O5 145.55(8) -103_554 2_555 n
Ba3 Nd3 O7 108.77(17) -103_554 -1_566 n
Ba3 Nd3 O7 89.99(27) -103_554 -2_566 n
Ba3 Nd3 O9 48.17(7) -103_554 -3_565 n
Ba3 Nd3 Ca2 90.60(6) -103_554 1_555 n
O4 Nd3 O4 68.61(9) -3_565 -4_565 n
O4 Nd3 O5 105.99(10) -3_565 1_555 n
O4 Nd3 O5 68.99(5) -3_565 2_555 n
O4 Nd3 O7 127.18(28) -3_565 -1_566 n
O4 Nd3 O7 148.43(19) -3_565 -2_566 n
O4 Nd3 O9 67.40(14) -3_565 -3_565 n
O4 Nd3 Ca2 50.92(7) -3_565 1_555 n
O4 Nd3 O5 68.99(5) -4_565 1_555 n
O4 Nd3 O5 105.99(10) -4_565 2_555 n
O4 Nd3 O7 148.43(19) -4_565 -1_566 n
O4 Nd3 O7 127.18(28) -4_565 -2_566 n
O4 Nd3 O9 67.40(14) -4_565 -3_565 n
O4 Nd3 Ca2 50.92(7) -4_565 1_555 n
O5 Nd3 O5 68.45(9) 1_555 2_555 n
O5 Nd3 O7 120.85(29) 1_555 -1_566 n
O5 Nd3 O7 105.41(19) 1_555 -2_566 n
O5 Nd3 O9 135.01(12) 1_555 -3_565 n
O5 Nd3 Ca2 55.13(9) 1_555 1_555 n
O5 Nd3 O7 105.41(19) 2_555 -1_566 n
O5 Nd3 O7 120.85(29) 2_555 -2_566 n
O5 Nd3 O9 135.01(12) 2_555 -3_565 n
O5 Nd3 Ca2 55.13(9) 2_555 1_555 n
O7 Nd3 O7 25.4(5) -1_566 -2_566 n
O7 Nd3 O9 92.29(27) -1_566 -3_565 n
O7 Nd3 Ca2 160.53(19) -1_566 1_555 n
O7 Nd3 O9 92.29(27) -2_566 -3_565 n
O7 Nd3 Ca2 160.53(19) -2_566 1_555 n
O9 Nd3 Ca2 102.54(18) -3_565 1_555 n
Ba2 Ca3 Ba3 90.60(6) 1_555 -103_343 n
Ba2 Ca3 Ba3 89.35(6) 1_555 -103_344 n
Ba2 Ca3 Ba3 90.60(6) 1_555 -103_443 n
Ba2 Ca3 Ba3 89.35(6) 1_555 -103_444 n
Ba2 Ca3 Fe2 60.00(8) 1_555 -3_454 n
Ba2 Ca3 Fe2 59.96(4) 1_555 101_454 n
Ba2 Ca3 Fe2 59.96(4) 1_555 101_554 n
Ba2 Ca3 O4 50.92(7) 1_555 -3_565 n
Ba2 Ca3 O4 50.92(7) 1_555 -4_565 n
Ba2 Ca3 O5 55.13(9) 1_555 1_555 n
Ba2 Ca3 O5 55.13(9) 1_555 2_555 n
Ba2 Ca3 O7 160.53(19) 1_555 -1_566 n
Ba2 Ca3 O7 160.53(19) 1_555 -2_566 n
Ba2 Ca3 O9 102.54(18) 1_555 -3_565 n
Ba2 Ca3 O9 99.78(12) 1_555 101_454 n
Ba2 Ca3 O9 99.78(12) 1_555 101_554 n
Ba2 Ca3 Nd2 0.0 1_555 1_555 n
Ba2 Ca3 Ca2 0.0 1_555 1_555 n
Ba2 Ca3 Ca3 90.60(6) 1_555 -103_454 n
Ba2 Ca3 Ca3 90.60(6) 1_555 -103_554 n
Ba3 Ca3 Ba3 90.058(9) -103_343 -103_344 n
Ba3 Ca3 Ba3 94.16(13) -103_343 -103_443 n
Ba3 Ca3 Ba3 175.78(12) -103_343 -103_444 n
Ba3 Ca3 Fe2 54.24(7) -103_343 -3_454 n
Ba3 Ca3 Fe2 52.26(4) -103_343 101_454 n
Ba3 Ca3 Fe2 130.94(10) -103_343 101_554 n
Ba3 Ca3 O4 39.68(7) -103_454 -3_565 n
Ba3 Ca3 O4 93.20(10) -103_454 -4_565 n
Ba3 Ca3 O5 145.55(8) -103_454 1_555 n
Ba3 Ca3 O5 90.048(7) -103_454 2_555 n
Ba3 Ca3 O7 89.99(27) -103_454 -1_566 n
Ba3 Ca3 O7 108.77(17) -103_454 -2_566 n
Ba3 Ca3 O9 48.17(7) -103_454 -3_565 n
Ba3 Ca3 O9 38.40(15) -103_454 101_454 n
Ba3 Ca3 O9 130.78(19) -103_454 101_554 n
Ba3 Ca3 Nd2 90.60(6) -103_454 1_555 n
Ba3 Ca3 Ca2 90.60(6) -103_454 1_555 n
Ba3 Ca3 Ca3 0.0 -103_454 -103_454 n
Ba3 Ca3 Ca3 94.16(13) -103_454 -103_554 n
Ba3 Ca3 Ba3 175.78(12) -103_344 -103_443 n
Ba3 Ca3 Ba3 85.72(11) -103_344 -103_444 n
Ba3 Ca3 Fe2 128.984(35) -103_344 -3_454 n
Ba3 Ca3 Fe2 52.28(4) -103_344 101_454 n
Ba3 Ca3 Fe2 124.43(10) -103_344 101_554 n
Ba3 Ca3 O4 90.045(7) -103_455 -3_565 n
Ba3 Ca3 O4 140.13(7) -103_455 -4_565 n
Ba3 Ca3 O5 86.46(9) -103_455 1_555 n
Ba3 Ca3 O5 34.22(8) -103_455 2_555 n
Ba3 Ca3 O7 71.18(17) -103_455 -1_566 n
Ba3 Ca3 O7 88.65(28) -103_455 -2_566 n
Ba3 Ca3 O9 135.88(6) -103_455 -3_565 n
Ba3 Ca3 O9 53.34(15) -103_455 101_454 n
Ba3 Ca3 O9 137.52(19) -103_455 101_554 n
Ba3 Ca3 Nd2 89.35(6) -103_455 1_555 n
Ba3 Ca3 Ca2 89.35(6) -103_455 1_555 n
Ba3 Ca3 Ca3 90.058(9) -103_455 -103_454 n
Ba3 Ca3 Ca3 175.78(12) -103_455 -103_554 n
Ba3 Ca3 Ba3 90.058(9) -103_443 -103_444 n
Ba3 Ca3 Fe2 54.24(7) -103_443 -3_454 n
Ba3 Ca3 Fe2 130.94(10) -103_443 101_454 n
Ba3 Ca3 Fe2 52.26(4) -103_443 101_554 n
Ba3 Ca3 O4 93.20(10) -103_554 -3_565 n
Ba3 Ca3 O4 39.68(7) -103_554 -4_565 n
Ba3 Ca3 O5 90.048(7) -103_554 1_555 n
Ba3 Ca3 O5 145.55(8) -103_554 2_555 n
Ba3 Ca3 O7 108.77(17) -103_554 -1_566 n
Ba3 Ca3 O7 89.99(27) -103_554 -2_566 n
Ba3 Ca3 O9 48.17(7) -103_554 -3_565 n
Ba3 Ca3 O9 130.78(19) -103_554 101_454 n
Ba3 Ca3 O9 38.40(15) -103_554 101_554 n
Ba3 Ca3 Nd2 90.60(6) -103_554 1_555 n
Ba3 Ca3 Ca2 90.60(6) -103_554 1_555 n
Ba3 Ca3 Ca3 94.16(13) -103_554 -103_454 n
Ba3 Ca3 Ca3 0.0 -103_554 -103_554 n
Ba3 Ca3 Fe2 128.984(35) -103_444 -3_454 n
Ba3 Ca3 Fe2 124.43(10) -103_444 101_454 n
Ba3 Ca3 Fe2 52.28(4) -103_444 101_554 n
Ba3 Ca3 O4 140.13(7) -103_555 -3_565 n
Ba3 Ca3 O4 90.045(7) -103_555 -4_565 n
Ba3 Ca3 O5 34.22(8) -103_555 1_555 n
Ba3 Ca3 O5 86.46(9) -103_555 2_555 n
Ba3 Ca3 O7 88.65(28) -103_555 -1_566 n
Ba3 Ca3 O7 71.18(17) -103_555 -2_566 n
Ba3 Ca3 O9 135.88(6) -103_555 -3_565 n
Ba3 Ca3 O9 137.52(19) -103_555 101_454 n
Ba3 Ca3 O9 53.34(15) -103_555 101_554 n
Ba3 Ca3 Nd2 89.35(6) -103_555 1_555 n
Ba3 Ca3 Ca2 89.35(6) -103_555 1_555 n
Ba3 Ca3 Ca3 175.78(12) -103_555 -103_454 n
Ba3 Ca3 Ca3 90.058(9) -103_555 -103_554 n
Fe2 Ca3 Fe2 76.73(6) -3_454 101_454 n
Fe2 Ca3 Fe2 76.73(6) -3_454 101_554 n
Fe2 Ca3 O4 38.97(4) -3_565 -3_565 n
Fe2 Ca3 O4 38.97(4) -3_565 -4_565 n
Fe2 Ca3 O5 103.39(8) -3_565 1_555 n
Fe2 Ca3 O5 103.39(8) -3_565 2_555 n
Fe2 Ca3 O7 133.51(26) -3_565 -1_566 n
Fe2 Ca3 O7 133.51(26) -3_565 -2_566 n
Fe2 Ca3 O9 42.54(16) -3_565 -3_565 n
Fe2 Ca3 O9 90.24(16) -3_565 101_454 n
Fe2 Ca3 O9 90.24(16) -3_565 101_554 n
Fe2 Ca3 Nd2 60.00(8) -3_565 1_555 n
Fe2 Ca3 Ca2 60.00(8) -3_565 1_555 n
Fe2 Ca3 Ca3 54.24(7) -3_565 -103_454 n
Fe2 Ca3 Ca3 54.24(7) -3_565 -103_554 n
Fe2 Ca3 Fe2 119.85(7) 101_454 101_554 n
Fe2 Ca3 O4 37.77(4) 101_454 -3_565 n
Fe2 Ca3 O4 100.66(8) 101_454 -4_565 n
Fe2 Ca3 O5 100.73(8) 101_454 1_555 n
Fe2 Ca3 O5 38.07(4) 101_454 2_555 n
Fe2 Ca3 O7 106.01(22) 101_454 -1_566 n
Fe2 Ca3 O7 131.00(25) 101_454 -2_566 n
Fe2 Ca3 O9 97.59(10) 101_454 -3_565 n
Fe2 Ca3 O9 40.39(12) 101_454 101_454 n
Fe2 Ca3 O9 159.43(14) 101_454 101_554 n
Fe2 Ca3 Nd2 59.96(4) 101_454 1_555 n
Fe2 Ca3 Ca2 59.96(4) 101_454 1_555 n
Fe2 Ca3 Ca3 52.26(4) 101_454 -103_454 n
Fe2 Ca3 Ca3 130.94(10) 101_454 -103_554 n
Fe2 Ca3 O4 100.66(8) 101_554 -3_565 n
Fe2 Ca3 O4 37.77(4) 101_554 -4_565 n
Fe2 Ca3 O5 38.07(4) 101_554 1_555 n
Fe2 Ca3 O5 100.73(8) 101_554 2_555 n
Fe2 Ca3 O7 131.00(25) 101_554 -1_566 n
Fe2 Ca3 O7 106.01(22) 101_554 -2_566 n
Fe2 Ca3 O9 97.59(10) 101_554 -3_565 n
Fe2 Ca3 O9 159.43(14) 101_554 101_454 n
Fe2 Ca3 O9 40.39(12) 101_554 101_554 n
Fe2 Ca3 Nd2 59.96(4) 101_554 1_555 n
Fe2 Ca3 Ca2 59.96(4) 101_554 1_555 n
Fe2 Ca3 Ca3 130.94(10) 101_554 -103_454 n
Fe2 Ca3 Ca3 52.26(4) 101_554 -103_554 n
O4 Ca3 O4 68.61(9) -3_565 -4_565 n
O4 Ca3 O5 105.99(10) -3_565 1_555 n
O4 Ca3 O5 68.99(5) -3_565 2_555 n
O4 Ca3 O7 127.18(28) -3_565 -1_566 n
O4 Ca3 O7 148.43(19) -3_565 -2_566 n
O4 Ca3 O9 67.40(14) -3_565 -3_565 n
O4 Ca3 O9 60.29(14) -3_565 101_454 n
O4 Ca3 O9 127.61(17) -3_565 101_554 n
O4 Ca3 Nd2 50.92(7) -3_565 1_555 n
O4 Ca3 Ca2 50.92(7) -3_565 1_555 n
O4 Ca3 Ca3 39.68(7) -3_565 -103_454 n
O4 Ca3 Ca3 93.20(10) -3_565 -103_554 n
O4 Ca3 O5 68.99(5) -4_565 1_555 n
O4 Ca3 O5 105.99(10) -4_565 2_555 n
O4 Ca3 O7 148.43(19) -4_565 -1_566 n
O4 Ca3 O7 127.18(28) -4_565 -2_566 n
O4 Ca3 O9 67.40(14) -4_565 -3_565 n
O4 Ca3 O9 127.61(17) -4_565 101_454 n
O4 Ca3 O9 60.29(14) -4_565 101_554 n
O4 Ca3 Nd2 50.92(7) -4_565 1_555 n
O4 Ca3 Ca2 50.92(7) -4_565 1_555 n
O4 Ca3 Ca3 93.20(10) -4_565 -103_454 n
O4 Ca3 Ca3 39.68(7) -4_565 -103_554 n
O5 Ca3 O5 68.45(9) 1_555 2_555 n
O5 Ca3 O7 120.85(29) 1_555 -1_566 n
O5 Ca3 O7 105.41(19) 1_555 -2_566 n
O5 Ca3 O9 135.01(12) 1_555 -3_565 n
O5 Ca3 O9 134.80(15) 1_555 101_454 n
O5 Ca3 O9 66.49(14) 1_555 101_554 n
O5 Ca3 Nd2 55.13(9) 1_555 1_555 n
O5 Ca3 Ca2 55.13(9) 1_555 1_555 n
O5 Ca3 Ca3 145.55(8) 1_555 -103_454 n
O5 Ca3 Ca3 90.048(7) 1_555 -103_554 n
O5 Ca3 O7 105.41(19) 2_555 -1_566 n
O5 Ca3 O7 120.85(29) 2_555 -2_566 n
O5 Ca3 O9 135.01(12) 2_555 -3_565 n
O5 Ca3 O9 66.49(14) 2_555 101_454 n
O5 Ca3 O9 134.80(15) 2_555 101_554 n
O5 Ca3 Nd2 55.13(9) 2_555 1_555 n
O5 Ca3 Ca2 55.13(9) 2_555 1_555 n
O5 Ca3 Ca3 90.048(7) 2_555 -103_454 n
O5 Ca3 Ca3 145.55(8) 2_555 -103_554 n
O7 Ca3 O7 25.4(5) -1_566 -2_566 n
O7 Ca3 O9 92.29(27) -1_566 -3_565 n
O7 Ca3 O9 69.37(27) -1_566 101_454 n
O7 Ca3 O9 94.52(25) -1_566 101_554 n
O7 Ca3 Nd2 160.53(19) -1_566 1_555 n
O7 Ca3 Ca2 160.53(19) -1_566 1_555 n
O7 Ca3 Ca3 89.99(27) -1_566 -103_454 n
O7 Ca3 Ca3 108.77(17) -1_566 -103_554 n
O7 Ca3 O9 92.29(27) -2_566 -3_565 n
O7 Ca3 O9 94.52(25) -2_566 101_454 n
O7 Ca3 O9 69.37(27) -2_566 101_554 n
O7 Ca3 Nd2 160.53(19) -2_566 1_555 n
O7 Ca3 Ca2 160.53(19) -2_566 1_555 n
O7 Ca3 Ca3 108.77(17) -2_566 -103_454 n
O7 Ca3 Ca3 89.99(27) -2_566 -103_554 n
O9 Ca3 O9 82.65(17) -3_565 101_454 n
O9 Ca3 O9 82.65(17) -3_565 101_554 n
O9 Ca3 Nd2 102.54(18) -3_565 1_555 n
O9 Ca3 Ca2 102.54(18) -3_565 1_555 n
O9 Ca3 Ca3 48.17(7) -3_565 -103_454 n
O9 Ca3 Ca3 48.17(7) -3_565 -103_554 n
O9 Ca3 O9 157.65(25) 101_454 101_554 n
O9 Ca3 Nd2 99.78(12) 101_454 1_555 n
O9 Ca3 Ca2 99.78(12) 101_454 1_555 n
O9 Ca3 Ca3 38.40(15) 101_454 -103_454 n
O9 Ca3 Ca3 130.78(19) 101_454 -103_554 n
O9 Ca3 Nd2 99.78(12) 101_554 1_555 n
O9 Ca3 Ca2 99.78(12) 101_554 1_555 n
O9 Ca3 Ca3 130.78(19) 101_554 -103_454 n
O9 Ca3 Ca3 38.40(15) 101_554 -103_554 n
Nd2 Ca3 Ca2 0.0 1_555 1_555 n
Nd2 Ca3 Ca3 90.60(6) 1_555 -103_454 n
Nd2 Ca3 Ca3 90.60(6) 1_555 -103_554 n
Ca2 Ca3 Ca3 90.60(6) 1_555 -103_454 n
Ca2 Ca3 Ca3 90.60(6) 1_555 -103_554 n
Ca3 Ca3 Ca3 94.16(13) -103_454 -103_554 n

loop_
_geom_bond_atom_site_label_1
_geom_bond_atom_site_label_2
_geom_bond_distance
_geom_bond_site_symmetry_2
_geom_bond_publ_flag
Fe1 O1 2.0256(17) 1_555 n
Fe1 O1 2.0256(17) 2_555 n
Fe1 O3 1.9876(18) -1_566 n
Fe1 O3 1.9876(18) -2_566 n
Fe1 Ba2 3.394(4) -3_545 n
Fe1 Ba2 3.381(4) -3_546 n
Fe1 Ba2 3.3804(14) 101_445 n
Fe1 Ba2 3.3804(14) 101_545 n
Fe1 O8 1.954(4) 1_555 n
Fe1 Nd1 3.4339(21) 1_555 n
Fe1 Nd1 3.3436(21) 1_556 n
Fe1 Nd1 3.3805(10) 103_455 n
Fe1 Nd1 3.3805(10) 103_555 n
Fe1 Ca1 3.4339(21) 1_555 n
Fe1 Ca1 3.3436(21) 1_556 n
Fe1 Ca1 3.3805(10) 103_455 n
Fe1 Ca1 3.3805(10) 103_555 n
Fe1 Nd2 3.394(4) -3_545 n
Fe1 Nd2 3.381(4) -3_546 n
Fe1 Nd2 3.3804(14) 101_445 n
Fe1 Nd2 3.3804(14) 101_545 n
Fe1 Ca2 3.394(4) -3_545 n
Fe1 Ca2 3.381(4) -3_546 n
Fe1 Ca2 3.3804(14) 101_445 n
Fe1 Ca2 3.3804(14) 101_545 n
O1 Fe1 2.0256(17) 1_555 n
O1 Fe1 2.0256(17) -103_444 n
O1 Ba2 2.9162(35) -3_545 n
O1 Ba2 2.9162(35) 101_545 n
O1 Nd1 2.5773(23) 1_555 n
O1 Nd1 2.5773(23) 103_555 n
O1 Ca1 2.5773(23) 1_555 n
O1 Ca1 2.5773(23) 103_555 n
O1 Nd2 2.9162(35) -3_545 n
O1 Nd2 2.9162(35) 101_545 n
O1 Ca2 2.9162(35) -3_545 n
O1 Ca2 2.9162(35) 101_545 n
O3 Fe1 1.9876(18) -1_566 n
O3 Fe1 1.9876(18) 103_564 n
O3 Ba2 3.1185(34) 3_565 n
O3 Ba2 3.1185(34) -101_454 n
O3 Nd1 2.4470(19) 1_565 n
O3 Nd1 2.4470(19) 103_565 n
O3 Ca1 2.4470(19) 1_565 n
O3 Ca1 2.4470(19) 103_565 n
O3 Ca2 3.1185(34) 3_565 n
O3 Ca2 3.1185(34) -101_454 n
Ba2 Fe1 3.394(4) -3_555 n
Ba2 Fe1 3.381(4) -3_556 n
Ba2 Fe1 3.3804(14) 101_454 n
Ba2 Fe1 3.3804(14) 101_554 n
Ba2 O1 2.9162(35) -3_555 n
Ba2 O1 2.9162(35) -4_555 n
Ba2 O3 3.1185(34) 3_565 n
Ba2 O3 3.1185(34) 4_565 n
Ba2 Ba2 3.874(5) -103_343 n
Ba2 Ba2 4.006(5) -103_344 n
Ba2 Ba2 3.874(5) -103_443 n
Ba2 Ba2 4.006(5) -103_444 n
Ba2 Ba3 3.6455(26) 1_555 n
Ba2 Fe2 3.418(4) -3_555 n
Ba2 Fe2 3.494(4) -3_556 n
Ba2 Fe2 3.4476(16) 101_454 n
Ba2 Fe2 3.4476(16) 101_554 n
Ba2 O4 2.8350(31) -3_555 n
Ba2 O4 2.8350(31) -4_555 n
Ba2 O5 3.0160(34) 1_555 n
Ba2 O5 3.0160(34) 2_555 n
Ba2 O8 2.884(5) -3_555 n
Ba2 O8 2.698(5) -3_556 n
Ba2 O8 2.7867(4) 101_454 n
Ba2 O8 2.7867(4) 101_554 n
Ba2 Nd1 3.8425(18) 3_555 n
Ba2 Ca1 3.8425(18) 3_555 n
Ba2 Nd2 3.874(5) -103_343 n
Ba2 Nd2 4.006(5) -103_344 n
Ba2 Nd2 3.874(5) -103_443 n
Ba2 Nd2 4.006(5) -103_444 n
Ba2 Ca2 3.874(5) -103_343 n
Ba2 Ca2 4.006(5) -103_344 n
Ba2 Ca2 3.874(5) -103_443 n
Ba2 Ca2 4.006(5) -103_444 n
Ba2 Nd3 3.6455(26) 1_555 n
Ba2 Ca3 3.6455(26) 1_555 n
Ba3 Ba2 3.6455(26) 1_555 n
Ba3 Ba3 4.3808(30) 3_565 n
Ba3 Ba3 3.796(4) -103_343 n
Ba3 Ba3 4.087(4) -103_344 n
Ba3 Ba3 3.796(4) -103_443 n
Ba3 Ba3 4.087(4) -103_444 n
Ba3 Fe2 3.131(4) -3_555 n
Ba3 Fe2 3.310(4) -3_556 n
Ba3 Fe2 3.2129(12) 101_454 n
Ba3 Fe2 3.2129(12) 101_554 n
Ba3 Fe3 3.796(4) -1_565 n
Ba3 Fe3 3.325(4) -1_566 n
Ba3 Fe3 3.796(4) -2_565 n
Ba3 Fe3 3.325(4) -2_566 n
Ba3 Fe3 3.391(4) 101_454 n
Ba3 Fe3 3.766(4) 101_554 n
Ba3 Fe3 3.766(4) 102_454 n
Ba3 Fe3 3.391(4) 102_554 n
Ba3 O4 2.4665(27) -3_555 n
Ba3 O4 2.4665(27) -4_555 n
Ba3 O5 2.4716(28) 1_555 n
Ba3 O5 2.4716(28) 2_555 n
Ba3 O7 2.3141(27) -1_566 n
Ba3 O7 2.3141(27) -2_566 n
Ba3 O9 2.362(8) -3_555 n
Ba3 O9 3.302(8) -3_556 n
Ba3 O9 2.8340(12) 101_454 n
Ba3 O9 2.8340(12) 101_554 n
Ba3 Nd2 3.6455(26) 1_555 n
Ba3 Ca2 3.6455(26) 1_555 n
Ba3 Nd3 4.3808(30) 3_565 n
Ba3 Nd3 3.796(4) -103_343 n
Ba3 Nd3 4.087(4) -103_344 n
Ba3 Nd3 3.796(4) -103_443 n
Ba3 Nd3 4.087(4) -103_444 n
Ba3 Ca3 4.3808(30) 3_565 n
Ba3 Ca3 3.796(4) -103_343 n
Ba3 Ca3 4.087(4) -103_344 n
Ba3 Ca3 3.796(4) -103_443 n
Ba3 Ca3 4.087(4) -103_444 n
Fe2 Ba2 3.418(4) -3_545 n
Fe2 Ba2 3.494(4) -3_546 n
Fe2 Ba2 3.4476(16) 101_445 n
Fe2 Ba2 3.4476(16) 101_545 n
Fe2 Ba3 3.131(4) -3_545 n
Fe2 Ba3 3.310(4) -3_546 n
Fe2 Ba3 3.2129(12) 101_445 n
Fe2 Ba3 3.2129(12) 101_545 n
Fe2 O4 1.9693(16) 1_555 n
Fe2 O4 1.9693(16) 2_555 n
Fe2 O5 1.9821(17) -3_546 n
Fe2 O5 1.9821(17) -4_546 n
Fe2 O8 2.011(4) 1_555 n
Fe2 O9 2.118(6) 1_555 n
Fe2 Nd2 3.418(4) -3_545 n
Fe2 Nd2 3.4476(16) 101_445 n
Fe2 Nd2 3.4476(16) 101_545 n
Fe2 Ca2 3.418(4) -3_545 n
Fe2 Ca2 3.494(4) -3_546 n
Fe2 Ca2 3.4476(16) 101_445 n
Fe2 Ca2 3.4476(16) 101_545 n
Fe2 Nd3 3.131(4) -3_545 n
Fe2 Nd3 3.310(4) -3_546 n
Fe2 Nd3 3.2129(12) 101_445 n
Fe2 Nd3 3.2129(12) 101_545 n
Fe2 Ca3 3.131(4) -3_545 n
Fe2 Ca3 3.310(4) -3_546 n
Fe2 Ca3 3.2129(12) 101_445 n
Fe2 Ca3 3.2129(12) 101_545 n
Fe3 Ba3 3.796(4) -1_565 n
Fe3 Ba3 3.325(4) -1_566 n
Fe3 Ba3 3.796(4) -3_545 n
Fe3 Ba3 3.325(4) -3_546 n
Fe3 Ba3 3.766(4) 101_445 n
Fe3 Ba3 3.391(4) 101_545 n
Fe3 Ba3 3.766(4) 103_465 n
Fe3 Ba3 3.391(4) 103_565 n
Fe3 Fe3 0.483(10) 2_555 n
Fe3 O7 1.962(10) 1_555 n
Fe3 O7 2.084(11) 2_555 n
Fe3 O7 2.031(10) -101_445 n
Fe3 O7 2.514(11) -102_345 n
Fe3 O9 1.897(7) 1_555 n
Fe3 O9 1.897(7) 3_555 n
Fe3 Nd3 3.325(4) -1_566 n
Fe3 Nd3 3.325(4) -3_546 n
Fe3 Nd3 3.391(4) 101_545 n
Fe3 Nd3 3.391(4) 103_565 n
Fe3 Ca3 3.325(4) -1_566 n
Fe3 Ca3 3.325(4) -3_546 n
Fe3 Ca3 3.391(4) 101_545 n
Fe3 Ca3 3.391(4) 103_565 n
O4 Ba2 2.8350(31) -3_545 n
O4 Ba2 2.8350(31) 101_545 n
O4 Ba3 2.4665(27) -3_545 n
O4 Ba3 2.4665(27) 101_545 n
O4 Fe2 1.9693(16) 1_555 n
O4 Fe2 1.9693(16) -103_444 n
O4 Nd2 2.8350(31) -3_545 n
O4 Nd2 2.8350(31) 101_545 n
O4 Ca2 2.8350(31) -3_545 n
O4 Ca2 2.8350(31) 101_545 n
O4 Nd3 2.4665(27) -3_545 n
O4 Nd3 2.4665(27) 101_545 n
O4 Ca3 2.4665(27) -3_545 n
O4 Ca3 2.4665(27) 101_545 n
O5 Ba2 3.0160(34) 1_555 n
O5 Ba2 3.0160(34) -103_444 n
O5 Ba3 2.4716(28) 1_555 n
O5 Ba3 2.4716(28) -103_444 n
O5 Fe2 1.9821(17) -3_556 n
O5 Fe2 1.9821(17) 101_554 n
O5 Nd2 3.0160(34) 1_555 n
O5 Nd2 3.0160(34) -103_444 n
O5 Ca2 3.0160(34) 1_555 n
O5 Ca2 3.0160(34) -103_444 n
O5 Nd3 2.4716(28) 1_555 n
O5 Nd3 2.4716(28) -103_444 n
O5 Ca3 2.4716(28) 1_555 n
O5 Ca3 2.4716(28) -103_444 n
O7 Ba3 2.3141(27) -1_566 n
O7 Ba3 2.3141(27) -3_546 n
O7 Fe3 1.962(10) 1_555 n
O7 Fe3 2.084(11) 2_555 n
O7 Fe3 2.031(10) -101_445 n
O7 Fe3 2.514(11) -102_445 n
O7 O7 1.017(19) 2_555 n
O7 Nd3 2.3141(27) -1_566 n
O7 Nd3 2.3141(27) -3_546 n
O7 Ca3 2.3141(27) -1_566 n
O7 Ca3 2.3141(27) -3_546 n
O8 Fe1 1.954(4) 1_555 n
O8 Ba2 2.884(5) -3_545 n
O8 Ba2 2.698(5) -3_546 n
O8 Ba2 2.7867(4) 101_445 n
O8 Ba2 2.7867(4) 101_545 n
O8 Fe2 2.011(4) 1_555 n
O8 Nd2 2.884(5) -3_545 n
O8 Nd2 2.698(5) -3_546 n
O8 Nd2 2.7867(4) 101_445 n
O8 Nd2 2.7867(4) 101_545 n
O8 Ca2 2.884(5) -3_545 n
O8 Ca2 2.698(5) -3_546 n
O8 Ca2 2.7867(4) 101_445 n
O8 Ca2 2.7867(4) 101_545 n
O9 Ba3 2.362(8) -3_545 n
O9 Ba3 3.302(8) -3_546 n
O9 Ba3 2.8340(12) 101_445 n
O9 Ba3 2.8340(12) 101_545 n
O9 Fe2 2.118(6) 1_555 n
O9 Fe3 1.897(7) 1_555 n
O9 Fe3 1.897(7) 2_555 n
O9 Nd3 2.362(8) -3_545 n
O9 Nd3 2.8340(12) 101_445 n
O9 Nd3 2.8340(12) 101_545 n
O9 Ca3 2.362(8) -3_545 n
O9 Ca3 2.8340(12) 101_445 n
O9 Ca3 2.8340(12) 101_545 n
Nd1 Fe1 3.3436(21) 1_554 n
Nd1 Fe1 3.4339(21) 1_555 n
Nd1 Fe1 3.4339(21) -1_555 n
Nd1 Fe1 3.3436(21) -1_556 n
Nd1 Fe1 3.3805(10) 103_454 n
Nd1 Fe1 3.3805(10) 103_554 n
Nd1 Fe1 3.3805(10) -103_344 n
Nd1 Fe1 3.3805(10) -103_444 n
Nd1 O1 2.5773(23) 1_555 n
Nd1 O1 2.5773(23) 2_555 n
Nd1 O1 2.5773(23) -1_555 n
Nd1 O1 2.5773(23) -2_555 n
Nd1 O3 2.4470(19) 1_545 n
Nd1 O3 2.4470(19) 2_545 n
Nd1 O3 2.4470(19) -1_565 n
Nd1 O3 2.4470(19) -2_565 n
Nd1 Ba2 3.8425(18) 3_555 n
Nd1 Ba2 3.8425(18) -3_545 n
Nd1 Nd1 3.939250(30) 103_454 n
Nd1 Nd1 3.939250(30) 103_455 n
Nd1 Nd1 3.939250(30) 103_554 n
Nd1 Nd1 3.939250(30) 103_555 n
Nd1 Ca1 3.939250(30) 103_454 n
Nd1 Ca1 3.939250(30) 103_455 n
Nd1 Ca1 3.939250(30) 103_554 n
Nd1 Ca1 3.939250(30) 103_555 n
Nd1 Nd2 3.8425(18) 3_555 n
Nd1 Nd2 3.8425(18) -3_545 n
Nd1 Ca2 3.8425(18) 3_555 n
Nd1 Ca2 3.8425(18) -3_545 n
Ca1 Fe1 3.3436(21) 1_554 n
Ca1 Fe1 3.4339(21) 1_555 n
Ca1 Fe1 3.4339(21) -1_555 n
Ca1 Fe1 3.3436(21) -1_556 n
Ca1 Fe1 3.3805(10) 103_454 n
Ca1 Fe1 3.3805(10) 103_554 n
Ca1 Fe1 3.3805(10) -103_344 n
Ca1 Fe1 3.3805(10) -103_444 n
Ca1 O1 2.5773(23) 1_555 n
Ca1 O1 2.5773(23) 2_555 n
Ca1 O1 2.5773(23) -1_555 n
Ca1 O1 2.5773(23) -2_555 n
Ca1 O3 2.4470(19) 1_545 n
Ca1 O3 2.4470(19) 2_545 n
Ca1 O3 2.4470(19) -1_565 n
Ca1 O3 2.4470(19) -2_565 n
Ca1 Ba2 3.8425(18) 3_555 n
Ca1 Ba2 3.8425(18) -3_545 n
Ca1 Nd1 3.939250(30) 103_454 n
Ca1 Nd1 3.939250(30) 103_455 n
Ca1 Nd1 3.939250(30) 103_554 n
Ca1 Nd1 3.939250(30) 103_555 n
Ca1 Ca1 3.939250(30) 103_454 n
Ca1 Ca1 3.939250(30) 103_455 n
Ca1 Ca1 3.939250(30) 103_554 n
Ca1 Ca1 3.939250(30) 103_555 n
Ca1 Nd2 3.8425(18) 3_555 n
Ca1 Nd2 3.8425(18) -3_545 n
Ca1 Ca2 3.8425(18) 3_555 n
Ca1 Ca2 3.8425(18) -3_545 n
Nd2 Fe1 3.394(4) -3_555 n
Nd2 Fe1 3.381(4) -3_556 n
Nd2 Fe1 3.3804(14) 101_454 n
Nd2 Fe1 3.3804(14) 101_554 n
Nd2 O1 2.9162(35) -3_555 n
Nd2 O1 2.9162(35) -4_555 n
Nd2 Ba2 3.874(5) -103_343 n
Nd2 Ba2 4.006(5) -103_344 n
Nd2 Ba2 3.874(5) -103_443 n
Nd2 Ba2 4.006(5) -103_444 n
Nd2 Ba3 3.6455(26) 1_555 n
Nd2 Fe2 3.418(4) -3_555 n
Nd2 Fe2 3.4476(16) 101_454 n
Nd2 Fe2 3.4476(16) 101_554 n
Nd2 O4 2.8350(31) -3_555 n
Nd2 O4 2.8350(31) -4_555 n
Nd2 O5 3.0160(34) 1_555 n
Nd2 O5 3.0160(34) 2_555 n
Nd2 O8 2.884(5) -3_555 n
Nd2 O8 2.698(5) -3_556 n
Nd2 O8 2.7867(4) 101_454 n
Nd2 O8 2.7867(4) 101_554 n
Nd2 Nd1 3.8425(18) 3_555 n
Nd2 Ca1 3.8425(18) 3_555 n
Nd2 Nd2 3.874(5) -103_343 n
Nd2 Nd2 4.006(5) -103_344 n
Nd2 Nd2 3.874(5) -103_443 n
Nd2 Nd2 4.006(5) -103_444 n
Nd2 Ca2 3.874(5) -103_343 n
Nd2 Ca2 4.006(5) -103_344 n
Nd2 Ca2 3.874(5) -103_443 n
Nd2 Ca2 4.006(5) -103_444 n
Nd2 Nd3 3.6455(26) 1_555 n
Nd2 Ca3 3.6455(26) 1_555 n
Ca2 Fe1 3.394(4) -3_555 n
Ca2 Fe1 3.381(4) -3_556 n
Ca2 Fe1 3.3804(14) 101_454 n
Ca2 Fe1 3.3804(14) 101_554 n
Ca2 O1 2.9162(35) -3_555 n
Ca2 O1 2.9162(35) -4_555 n
Ca2 O3 3.1185(34) 3_565 n
Ca2 O3 3.1185(34) 4_565 n
Ca2 Ba2 3.874(5) -103_343 n
Ca2 Ba2 4.006(5) -103_344 n
Ca2 Ba2 3.874(5) -103_443 n
Ca2 Ba2 4.006(5) -103_444 n
Ca2 Ba3 3.6455(26) 1_555 n
Ca2 Fe2 3.418(4) -3_555 n
Ca2 Fe2 3.494(4) -3_556 n
Ca2 Fe2 3.4476(16) 101_454 n
Ca2 Fe2 3.4476(16) 101_554 n
Ca2 O4 2.8350(31) -3_555 n
Ca2 O4 2.8350(31) -4_555 n
Ca2 O5 3.0160(34) 1_555 n
Ca2 O5 3.0160(34) 2_555 n
Ca2 O8 2.884(5) -3_555 n
Ca2 O8 2.698(5) -3_556 n
Ca2 O8 2.7867(4) 101_454 n
Ca2 O8 2.7867(4) 101_554 n
Ca2 Nd1 3.8425(18) 3_555 n
Ca2 Ca1 3.8425(18) 3_555 n
Ca2 Nd2 3.874(5) -103_343 n
Ca2 Nd2 4.006(5) -103_344 n
Ca2 Nd2 3.874(5) -103_443 n
Ca2 Nd2 4.006(5) -103_444 n
Ca2 Ca2 3.874(5) -103_343 n
Ca2 Ca2 4.006(5) -103_344 n
Ca2 Ca2 3.874(5) -103_443 n
Ca2 Ca2 4.006(5) -103_444 n
Ca2 Nd3 3.6455(26) 1_555 n
Ca2 Ca3 3.6455(26) 1_555 n
Nd3 Ba2 3.6455(26) 1_555 n
Nd3 Ba3 4.3808(30) 3_565 n
Nd3 Ba3 3.796(4) -103_343 n
Nd3 Ba3 4.087(4) -103_344 n
Nd3 Ba3 3.796(4) -103_443 n
Nd3 Ba3 4.087(4) -103_444 n
Nd3 Fe2 3.131(4) -3_555 n
Nd3 Fe2 3.310(4) -3_556 n
Nd3 Fe2 3.2129(12) 101_454 n
Nd3 Fe2 3.2129(12) 101_554 n
Nd3 Fe3 3.325(4) -1_566 n
Nd3 Fe3 3.325(4) -2_566 n
Nd3 Fe3 3.391(4) 101_454 n
Nd3 Fe3 3.391(4) 102_554 n
Nd3 O4 2.4665(27) -3_555 n
Nd3 O4 2.4665(27) -4_555 n
Nd3 O5 2.4716(28) 1_555 n
Nd3 O5 2.4716(28) 2_555 n
Nd3 O7 2.3141(27) -1_566 n
Nd3 O7 2.3141(27) -2_566 n
Nd3 O9 2.362(8) -3_555 n
Nd3 O9 2.8340(12) 101_454 n
Nd3 O9 2.8340(12) 101_554 n
Nd3 Nd2 3.6455(26) 1_555 n
Nd3 Ca2 3.6455(26) 1_555 n
Nd3 Nd3 3.796(4) -103_343 n
Nd3 Nd3 3.796(4) -103_443 n
Nd3 Ca3 3.796(4) -103_343 n
Nd3 Ca3 4.087(4) -103_344 n
Nd3 Ca3 3.796(4) -103_443 n
Nd3 Ca3 4.087(4) -103_444 n
Ca3 Ba2 3.6455(26) 1_555 n
Ca3 Ba3 4.3808(30) 3_565 n
Ca3 Ba3 3.796(4) -103_343 n
Ca3 Ba3 4.087(4) -103_344 n
Ca3 Ba3 3.796(4) -103_443 n
Ca3 Ba3 4.087(4) -103_444 n
Ca3 Fe2 3.131(4) -3_555 n
Ca3 Fe2 3.310(4) -3_556 n
Ca3 Fe2 3.2129(12) 101_454 n
Ca3 Fe2 3.2129(12) 101_554 n
Ca3 Fe3 3.325(4) -1_566 n
Ca3 Fe3 3.325(4) -2_566 n
Ca3 Fe3 3.391(4) 101_454 n
Ca3 Fe3 3.391(4) 102_554 n
Ca3 O4 2.4665(27) -3_555 n
Ca3 O4 2.4665(27) -4_555 n
Ca3 O5 2.4716(28) 1_555 n
Ca3 O5 2.4716(28) 2_555 n
Ca3 O7 2.3141(27) -1_566 n
Ca3 O7 2.3141(27) -2_566 n
Ca3 O9 2.362(8) -3_555 n
Ca3 O9 2.8340(12) 101_454 n
Ca3 O9 2.8340(12) 101_554 n
Ca3 Nd2 3.6455(26) 1_555 n
Ca3 Ca2 3.6455(26) 1_555 n
Ca3 Nd3 3.796(4) -103_343 n
Ca3 Nd3 4.087(4) -103_344 n
Ca3 Nd3 3.796(4) -103_443 n
Ca3 Nd3 4.087(4) -103_444 n
Ca3 Ca3 3.796(4) -103_343 n
Ca3 Ca3 4.087(4) -103_344 n
Ca3 Ca3 3.796(4) -103_443 n
Ca3 Ca3 4.087(4) -103_444 n

loop_
_pd_block_diffractogram_id
2006-11-16T15:47|IMMA_T_H_01|me|id31
2006-11-16T15:47|IMMA_T_H_04|me|GEM
2006-11-16T15:47|IMMA_T_H_05|me|GEM
2006-11-16T15:47|IMMA_T_H_06|me|GEM
2006-11-16T15:47|IMMA_T_H_07|me|GEM
